data_4307709
loop_
_publ_author_name
'Kajita, Yuji'
'Arii, Hidekazu'
'Saito, Takahiro'
'Saito, Yamato'
'Nagatomo, Shigenori'
'Kitagawa, Teizo'
'Funahashi, Yasuhiro'
'Ozawa, Tomohiro'
'Masuda, Hideki'

_publ_section_title
;
 Syntheses, Characterization, and Dioxygen Reactivities of Cu(I)
 Complexes with cis,cis-1,3,5-Triaminocyclohexane Derivatives:
 A Cu(III)2O2Intermediate Exhibiting Higher C--H Activation
;
_journal_coden_ASTM INOCAJ
_journal_issue 8
_journal_name_full 'Inorganic Chemistry'
_journal_page_first 3322
_journal_page_last 3335
_journal_paper_doi 10.1021/ic062206s
_journal_volume 46
_journal_year 2007
_chemical_formula_moiety 'C28 H33 Cu F6 N3 O2 Sb '
_chemical_formula_sum 'C28 H33 Cu F6 N3 O2 Sb'
_chemical_formula_weight 742.87
_space_group_IT_number 14
_symmetry_cell_setting monoclinic
_symmetry_Int_Tables_number 14
_symmetry_space_group_name_Hall '-P 2yab'
_symmetry_space_group_name_H-M 'P 1 21/a 1'
_cell_angle_alpha 90.000(15)
_cell_angle_beta 107.925(17)
_cell_angle_gamma 90.000(15)
_cell_formula_units_Z 8
_cell_length_a 16.97(3)
_cell_length_b 19.83(2)
_cell_length_c 19.62(4)
_cell_measurement_reflns_used 130
_cell_measurement_temperature 103.1
_cell_measurement_theta_max 27.5
_cell_measurement_theta_min 3.0
_cell_volume 6282(18)
_computing_cell_refinement CrystalClear
_computing_data_collection CrystalClear
_computing_data_reduction CrystalStructure
_computing_publication_material 'CrystalStructure 3.7.0'
_computing_structure_refinement CRYSTALS
_computing_structure_solution SIR92
_diffrn_detector_area_resol_mean 7.31
_diffrn_measured_fraction_theta_full 0.961
_diffrn_measured_fraction_theta_max 0.961
_diffrn_measurement_device_type 'Rigaku Mercury'
_diffrn_measurement_method \w
_diffrn_radiation_type 'Mo K\a'
_diffrn_radiation_wavelength 0.71070
_diffrn_reflns_av_R_equivalents 0.049
_diffrn_reflns_limit_h_max 21
_diffrn_reflns_limit_h_min -18
_diffrn_reflns_limit_k_max 25
_diffrn_reflns_limit_k_min -25
_diffrn_reflns_limit_l_max 19
_diffrn_reflns_limit_l_min -25
_diffrn_reflns_number 49757
_diffrn_reflns_theta_full 27.48
_diffrn_reflns_theta_max 27.48
_exptl_absorpt_coefficient_mu 1.600
_exptl_absorpt_correction_type none
_exptl_crystal_colour colorless
_exptl_crystal_density_diffrn 1.571
_exptl_crystal_density_method 'not measured'
_exptl_crystal_description platelet
_exptl_crystal_F_000 2976.00
_exptl_crystal_size_max 0.20
_exptl_crystal_size_mid 0.20
_exptl_crystal_size_min 0.10
_refine_diff_density_max 9.05
_refine_diff_density_min -24.60
_refine_ls_extinction_method none
_refine_ls_goodness_of_fit_ref 1.040
_refine_ls_hydrogen_treatment refall
_refine_ls_number_parameters 805
_refine_ls_number_reflns 26801
_refine_ls_R_factor_gt 0.0701
_refine_ls_shift/su_max 0.0019
_refine_ls_structure_factor_coef Fsqd
_refine_ls_weighting_details 'w = 1/[0.0078Fo^2^ + 1.0000\s(Fo^2^)]/(4Fo^2^)'
_refine_ls_weighting_scheme calc
_refine_ls_wR_factor_ref 0.2128
_reflns_number_gt 26801
_reflns_number_total 13829
_reflns_threshold_expression F^2^>2.0\s(F^2^)
_cod_data_source_file ic062206srom20061119_102623.cif
_cod_data_source_block '__BnCYCuCOSbF6'
_cod_original_cell_volume 6282(19)
_cod_original_formula_sum 'C56 H66 Cu2 F12 N6 O4 Sb2 '
_cod_database_code 4307709

loop_
_symmetry_equiv_pos_site_id
_symmetry_equiv_pos_as_xyz
1 +X,+Y,+Z
2 1/2-X,1/2+Y,-Z
3 -X,-Y,-Z
4 1/2+X,1/2-Y,+Z

loop_
_atom_site_label
_atom_site_type_symbol
_atom_site_fract_x
_atom_site_fract_y
_atom_site_fract_z
_atom_site_U_iso_or_equiv
_atom_site_adp_type
_atom_site_occupancy
_atom_site_symmetry_multiplicity
_atom_site_calc_flag
_atom_site_refinement_flags
_atom_site_disorder_assembly
_atom_site_disorder_group
Sb(1) Sb 0.64072(2) 0.38966(2) 0.64667(2) 0.04988(12) Uani 1.00 1 d . . .
Sb(2) Sb 0.63173(2) -0.11786(2) 0.68197(2) 0.03621(9) Uani 1.00 1 d . . .
Cu(1) Cu 0.50675(4) 0.61883(3) 0.76076(3) 0.03787(17) Uani 1.00 1 d . . .
Cu(2) Cu 0.49627(4) 0.16797(3) 0.71121(3) 0.04338(18) Uani 1.00 1 d . . .
F(1) F 0.7389(2) 0.3441(2) 0.6868(2) 0.0823(13) Uani 1.00 1 d . . .
F(2) F 0.5429(2) 0.4357(2) 0.6011(3) 0.155(2) Uani 1.00 1 d . . .
F(3) F 0.6925(2) 0.4422(2) 0.5987(3) 0.140(2) Uani 1.00 1 d . . .
F(4) F 0.5849(2) 0.3317(2) 0.6881(3) 0.126(2) Uani 1.00 1 d . . .
F(5) F 0.6182(3) 0.3289(2) 0.5726(2) 0.1263(19) Uani 1.00 1 d . . .
F(6) F 0.6631(3) 0.4478(3) 0.7220(3) 0.164(2) Uani 1.00 1 d . . .
F(7) F 0.74242(18) -0.1207(2) 0.73746(19) 0.0722(12) Uani 1.00 1 d . . .
F(8) F 0.5210(2) -0.11414(19) 0.6256(2) 0.0749(12) Uani 1.00 1 d . . .
F(9) F 0.6607(2) -0.05862(19) 0.6201(2) 0.0758(13) Uani 1.00 1 d . . .
F(10) F 0.6039(2) -0.17955(19) 0.74262(19) 0.0698(12) Uani 1.00 1 d . . .
F(11) F 0.6499(2) -0.18970(18) 0.62698(19) 0.0678(11) Uani 1.00 1 d . . .
F(12) F 0.6122(2) -0.04654(19) 0.7364(2) 0.0736(12) Uani 1.00 1 d . . .
O(1) O 0.5854(2) 0.5878(2) 0.9132(2) 0.0853(17) Uani 1.00 1 d . . .
O(2) O 0.5507(3) 0.2237(2) 0.8565(2) 0.0955(19) Uani 1.00 1 d . . .
O(3) O 0.7597(2) 0.4282(2) 0.0388(4) 0.181(3) Uani 1.00 1 d . . .
O(4) O 0.2154(2) 0.1505(2) 0.9213(3) 0.0921(18) Uani 1.00 1 d . . .
N(1) N 0.5764(3) 0.6453(5) 0.6979(3) 0.180(4) Uani 1.00 1 d . . .
N(2) N 0.4195(5) 0.6903(4) 0.7169(3) 0.163(3) Uani 1.00 1 d . . .
N(3) N 0.4472(5) 0.5417(4) 0.6890(3) 0.175(3) Uani 1.00 1 d . . .
N(4) N 0.4378(2) 0.2336(2) 0.6252(2) 0.0561(15) Uani 1.00 1 d . . .
N(5) N 0.4082(3) 0.0954(2) 0.6765(2) 0.0635(16) Uani 1.00 1 d . . .
N(6) N 0.5776(3) 0.1288(4) 0.6651(3) 0.136(3) Uani 1.00 1 d . . .
C(1) C 0.5255(4) 0.6617(5) 0.6197(3) 0.091(3) Uani 1.00 1 d . . .
C(2) C 0.4574(5) 0.7094(3) 0.6137(4) 0.107(2) Uani 1.00 1 d . . .
C(3) C 0.3783(5) 0.6828(4) 0.6326(3) 0.090(2) Uani 1.00 1 d . . .
C(4) C 0.3609(4) 0.6131(5) 0.6047(3) 0.093(2) Uani 1.00 1 d . . .
C(5) C 0.4328(4) 0.5665(3) 0.6057(4) 0.082(2) Uani 1.00 1 d . . .
C(6) C 0.5020(4) 0.5960(4) 0.5941(4) 0.077(2) Uani 1.00 1 d . . .
C(7) C 0.6585(3) 0.6401(3) 0.7112(3) 0.059(2) Uani 1.00 1 d . . .
C(8) C 0.7140(3) 0.6372(3) 0.7883(3) 0.0504(17) Uani 1.00 1 d . . .
C(9) C 0.7092(3) 0.6875(3) 0.8348(3) 0.0626(19) Uani 1.00 1 d . . .
C(10) C 0.7591(4) 0.6832(4) 0.9032(3) 0.077(2) Uani 1.00 1 d . . .
C(11) C 0.8101(4) 0.6312(4) 0.9271(4) 0.091(3) Uani 1.00 1 d . . .
C(12) C 0.8152(4) 0.5824(4) 0.8827(4) 0.081(2) Uani 1.00 1 d . . .
C(13) C 0.7690(3) 0.5849(3) 0.8139(3) 0.067(2) Uani 1.00 1 d . . .
C(14) C 0.4058(3) 0.7500(3) 0.7505(2) 0.0522(17) Uani 1.00 1 d . . .
C(15) C 0.4407(3) 0.7477(3) 0.8310(3) 0.0526(18) Uani 1.00 1 d . . .
C(16) C 0.4009(4) 0.7101(3) 0.8711(3) 0.068(2) Uani 1.00 1 d . . .
C(17) C 0.4288(4) 0.7054(3) 0.9432(3) 0.076(2) Uani 1.00 1 d . . .
C(18) C 0.5000(4) 0.7394(4) 0.9775(3) 0.075(2) Uani 1.00 1 d . . .
C(19) C 0.5388(4) 0.7804(4) 0.9410(3) 0.072(2) Uani 1.00 1 d . . .
C(20) C 0.5090(3) 0.7825(3) 0.8668(3) 0.0555(18) Uani 1.00 1 d . . .
C(21) C 0.3917(4) 0.4965(3) 0.7051(3) 0.067(2) Uani 1.00 1 d . . .
C(22) C 0.4204(3) 0.4724(3) 0.7826(3) 0.0537(18) Uani 1.00 1 d . . .
C(23) C 0.4763(4) 0.4191(3) 0.8019(4) 0.071(2) Uani 1.00 1 d . . .
C(24) C 0.5000(4) 0.3979(3) 0.8748(4) 0.086(2) Uani 1.00 1 d . . .
C(25) C 0.4684(5) 0.4302(4) 0.9259(4) 0.093(3) Uani 1.00 1 d . . .
C(26) C 0.4153(5) 0.4831(5) 0.9039(4) 0.111(3) Uani 1.00 1 d . . .
C(27) C 0.3894(4) 0.5025(3) 0.8332(4) 0.088(2) Uani 1.00 1 d . . .
C(28) C 0.5535(3) 0.6012(3) 0.8553(3) 0.0522(18) Uani 1.00 1 d . . .
C(29) C 0.4170(3) 0.1956(3) 0.5549(2) 0.0595(18) Uani 1.00 1 d . . .
C(30) C 0.3572(3) 0.1388(3) 0.5507(2) 0.0560(18) Uani 1.00 1 d . . .
C(31) C 0.3939(4) 0.0780(3) 0.5949(3) 0.0620(19) Uani 1.00 1 d . . .
C(32) C 0.4704(4) 0.0539(3) 0.5835(3) 0.082(2) Uani 1.00 1 d . . .
C(33) C 0.5366(4) 0.1085(5) 0.5875(3) 0.092(2) Uani 1.00 1 d . . .
C(34) C 0.4971(3) 0.1719(3) 0.5429(3) 0.066(2) Uani 1.00 1 d . . .
C(35) C 0.3699(3) 0.2733(2) 0.6345(3) 0.0575(18) Uani 1.00 1 d . . .
C(36) C 0.3214(3) 0.3163(2) 0.5733(2) 0.0436(15) Uani 1.00 1 d . . .
C(37) C 0.2414(3) 0.3050(2) 0.5397(3) 0.0583(19) Uani 1.00 1 d . . .
C(38) C 0.1986(4) 0.3459(4) 0.4823(4) 0.078(2) Uani 1.00 1 d . . .
C(39) C 0.2356(5) 0.3955(3) 0.4596(4) 0.073(2) Uani 1.00 1 d . . .
C(40) C 0.3166(5) 0.4081(3) 0.4944(4) 0.081(2) Uani 1.00 1 d . . .
C(41) C 0.3620(4) 0.3680(2) 0.5505(3) 0.063(2) Uani 1.00 1 d . . .
C(42) C 0.4121(3) 0.0309(2) 0.7175(2) 0.0507(16) Uani 1.00 1 d . . .
C(43) C 0.4363(3) 0.0454(2) 0.7949(2) 0.0421(15) Uani 1.00 1 d . . .
C(44) C 0.5061(3) 0.0180(3) 0.8405(3) 0.061(2) Uani 1.00 1 d . . .
C(45) C 0.5283(3) 0.0332(3) 0.9133(3) 0.069(2) Uani 1.00 1 d . . .
C(46) C 0.4824(3) 0.0757(3) 0.9413(3) 0.060(2) Uani 1.00 1 d . . .
C(47) C 0.4151(3) 0.1013(3) 0.8971(3) 0.0580(19) Uani 1.00 1 d . . .
C(48) C 0.3901(3) 0.0857(3) 0.8241(3) 0.0556(18) Uani 1.00 1 d . . .
C(49) C 0.6567(4) 0.1225(5) 0.6902(4) 0.128(3) Uani 1.00 1 d . . .
C(50) C 0.7030(3) 0.1425(3) 0.7639(3) 0.0601(19) Uani 1.00 1 d . . .
C(51) C 0.7490(4) 0.1981(4) 0.7784(4) 0.107(3) Uani 1.00 1 d . . .
C(52) C 0.7890(5) 0.2167(5) 0.8452(6) 0.123(4) Uani 1.00 1 d . . .
C(53) C 0.7848(5) 0.1786(5) 0.8998(5) 0.115(3) Uani 1.00 1 d . . .
C(54) C 0.7413(5) 0.1206(5) 0.8890(4) 0.105(3) Uani 1.00 1 d . . .
C(55) C 0.7017(4) 0.1041(3) 0.8202(4) 0.086(2) Uani 1.00 1 d . . .
C(56) C 0.5287(3) 0.2022(3) 0.7992(3) 0.0557(18) Uani 1.00 1 d . . .
H(1) H 0.5602 0.6795 0.5942 0.112 Uiso 1.00 1 c R . .
H(2) H 0.4781 0.7460 0.6454 0.103 Uiso 1.00 1 c R . .
H(3) H 0.4385 0.7256 0.5658 0.103 Uiso 1.00 1 c R . .
H(4) H 0.3313 0.7113 0.6152 0.117 Uiso 1.00 1 c R . .
H(5) H 0.3303 0.5933 0.6327 0.113 Uiso 1.00 1 c R . .
H(6) H 0.3272 0.6153 0.5561 0.113 Uiso 1.00 1 c R . .
H(7) H 0.4147 0.5290 0.5747 0.088 Uiso 1.00 1 c R . .
H(8) H 0.4927 0.5948 0.5439 0.097 Uiso 1.00 1 c R . .
H(9) H 0.5483 0.5685 0.6174 0.097 Uiso 1.00 1 c R . .
H(10) H 0.5825 0.6907 0.7140 0.217 Uiso 1.00 1 c R . .
H(11) H 0.3757 0.6663 0.7266 0.195 Uiso 1.00 1 c R . .
H(12) H 0.4930 0.5126 0.6936 0.183 Uiso 1.00 1 c R . .
H(13) H 0.6623 0.5975 0.6905 0.072 Uiso 1.00 1 c R . .
H(14) H 0.6798 0.6740 0.6875 0.072 Uiso 1.00 1 c R . .
H(15) H 0.6713 0.7237 0.8189 0.072 Uiso 1.00 1 c R . .
H(16) H 0.7575 0.7194 0.9345 0.089 Uiso 1.00 1 c R . .
H(17) H 0.8409 0.6287 0.9764 0.105 Uiso 1.00 1 c R . .
H(18) H 0.8542 0.5471 0.8991 0.090 Uiso 1.00 1 c R . .
H(19) H 0.7734 0.5499 0.7822 0.076 Uiso 1.00 1 c R . .
H(20) H 0.4328 0.7857 0.7342 0.065 Uiso 1.00 1 c R . .
H(21) H 0.3480 0.7588 0.7371 0.065 Uiso 1.00 1 c R . .
H(22) H 0.3515 0.6868 0.8461 0.081 Uiso 1.00 1 c R . .
H(23) H 0.4005 0.6803 0.9697 0.091 Uiso 1.00 1 c R . .
H(24) H 0.5223 0.7359 1.0281 0.092 Uiso 1.00 1 c R . .
H(25) H 0.5877 0.8043 0.9662 0.086 Uiso 1.00 1 c R . .
H(26) H 0.5359 0.8093 0.8405 0.069 Uiso 1.00 1 c R . .
H(27) H 0.3392 0.5176 0.6956 0.079 Uiso 1.00 1 c R . .
H(28) H 0.3869 0.4584 0.6747 0.079 Uiso 1.00 1 c R . .
H(29) H 0.4982 0.3981 0.7681 0.089 Uiso 1.00 1 c R . .
H(30) H 0.5372 0.3611 0.8898 0.101 Uiso 1.00 1 c R . .
H(31) H 0.4860 0.4163 0.9746 0.116 Uiso 1.00 1 c R . .
H(32) H 0.3943 0.5043 0.9381 0.146 Uiso 1.00 1 c R . .
H(33) H 0.3494 0.5375 0.8186 0.114 Uiso 1.00 1 c R . .
H(34) H 0.3913 0.2270 0.5181 0.068 Uiso 1.00 1 c R . .
H(35) H 0.3137 0.1559 0.5668 0.065 Uiso 1.00 1 c R . .
H(36) H 0.3353 0.1248 0.5022 0.065 Uiso 1.00 1 c R . .
H(37) H 0.3543 0.0426 0.5816 0.073 Uiso 1.00 1 c R . .
H(38) H 0.4941 0.0203 0.6183 0.091 Uiso 1.00 1 c R . .
H(39) H 0.4556 0.0345 0.5370 0.091 Uiso 1.00 1 c R . .
H(40) H 0.5763 0.0903 0.5673 0.108 Uiso 1.00 1 c R . .
H(41) H 0.4865 0.1629 0.4934 0.081 Uiso 1.00 1 c R . .
H(42) H 0.5359 0.2077 0.5570 0.082 Uiso 1.00 1 c R . .
H(43) H 0.4790 0.2657 0.6243 0.065 Uiso 1.00 1 c R . .
H(44) H 0.3580 0.1156 0.6783 0.075 Uiso 1.00 1 c R . .
H(45) H 0.5863 0.1725 0.6490 0.156 Uiso 1.00 1 c R . .
H(46) H 0.3319 0.2429 0.6450 0.070 Uiso 1.00 1 c R . .
H(47) H 0.3923 0.3023 0.6744 0.070 Uiso 1.00 1 c R . .
H(48) H 0.2138 0.2694 0.5554 0.070 Uiso 1.00 1 c R . .
H(49) H 0.1414 0.3379 0.4592 0.091 Uiso 1.00 1 c R . .
H(50) H 0.2053 0.4232 0.4208 0.084 Uiso 1.00 1 c R . .
H(51) H 0.3438 0.4431 0.4774 0.102 Uiso 1.00 1 c R . .
H(52) H 0.4190 0.3766 0.5739 0.074 Uiso 1.00 1 c R . .
H(53) H 0.3601 0.0086 0.7030 0.061 Uiso 1.00 1 c R . .
H(54) H 0.4530 0.0027 0.7084 0.061 Uiso 1.00 1 c R . .
H(55) H 0.5392 -0.0115 0.8225 0.073 Uiso 1.00 1 c R . .
H(56) H 0.5774 0.0138 0.9445 0.077 Uiso 1.00 1 c R . .
H(57) H 0.5002 0.0865 0.9908 0.073 Uiso 1.00 1 c R . .
H(58) H 0.3824 0.1301 0.9162 0.069 Uiso 1.00 1 c R . .
H(59) H 0.3393 0.1032 0.7938 0.065 Uiso 1.00 1 c R . .
H(60) H 0.6647 0.0753 0.6870 0.147 Uiso 1.00 1 c R . .
H(61) H 0.6830 0.1456 0.6607 0.147 Uiso 1.00 1 c R . .
H(62) H 0.7516 0.2261 0.7400 0.119 Uiso 1.00 1 c R . .
H(63) H 0.8233 0.2556 0.8545 0.136 Uiso 1.00 1 c R . .
H(64) H 0.8101 0.1924 0.9480 0.125 Uiso 1.00 1 c R . .
H(65) H 0.7396 0.0919 0.9272 0.117 Uiso 1.00 1 c R . .
H(66) H 0.6698 0.0639 0.8116 0.097 Uiso 1.00 1 c R . .

loop_
_atom_site_aniso_label
_atom_site_aniso_U_11
_atom_site_aniso_U_22
_atom_site_aniso_U_33
_atom_site_aniso_U_12
_atom_site_aniso_U_13
_atom_site_aniso_U_23
Sb(1) 0.0403(2) 0.0434(2) 0.0633(2) -0.00045(16) 0.01204(19) -0.01331(19)
Sb(2) 0.0372(2) 0.03644(18) 0.03503(19) 0.00210(13) 0.01112(14) -0.00183(14)
Cu(1) 0.0402(3) 0.0435(3) 0.0284(3) 0.0001(2) 0.0083(2) 0.0033(2)
Cu(2) 0.0490(3) 0.0475(4) 0.0290(3) -0.0016(2) 0.0051(2) -0.0052(2)
F(1) 0.055(2) 0.076(2) 0.103(3) 0.0034(18) 0.005(2) 0.017(2)
F(2) 0.058(2) 0.091(3) 0.277(7) 0.028(2) -0.005(3) -0.012(4)
F(3) 0.116(3) 0.117(4) 0.215(6) 0.029(3) 0.093(3) 0.097(4)
F(4) 0.114(3) 0.131(4) 0.149(4) -0.048(3) 0.066(3) -0.006(3)
F(5) 0.200(5) 0.086(3) 0.064(2) 0.019(3) -0.001(3) -0.028(2)
F(6) 0.201(5) 0.122(5) 0.156(5) -0.033(4) 0.037(4) -0.100(4)
F(7) 0.0282(16) 0.127(3) 0.054(2) 0.0034(17) 0.0012(15) -0.011(2)
F(8) 0.050(2) 0.086(2) 0.068(2) 0.0177(17) -0.0120(18) -0.006(2)
F(9) 0.103(2) 0.065(2) 0.074(2) -0.011(2) 0.049(2) 0.014(2)
F(10) 0.096(2) 0.065(2) 0.058(2) -0.0140(19) 0.038(2) 0.0085(18)
F(11) 0.088(2) 0.055(2) 0.059(2) 0.0155(17) 0.0198(19) -0.0169(17)
F(12) 0.093(2) 0.063(2) 0.071(2) 0.0046(19) 0.034(2) -0.0260(19)
O(1) 0.100(3) 0.105(4) 0.041(2) 0.004(3) 0.007(2) 0.019(2)
O(2) 0.133(4) 0.105(4) 0.044(2) -0.017(3) 0.021(2) -0.026(2)
O(3) 0.062(3) 0.096(4) 0.436(12) -0.045(2) 0.155(5) -0.140(6)
O(4) 0.040(2) 0.057(2) 0.209(6) 0.0092(19) 0.082(3) 0.031(3)
N(1) 0.025(3) 0.466(16) 0.052(4) 0.027(5) 0.014(2) 0.088(6)
N(2) 0.270(10) 0.180(8) 0.038(3) 0.180(8) 0.045(4) 0.026(4)
N(3) 0.250(9) 0.165(8) 0.043(3) -0.150(7) -0.054(5) 0.037(4)
N(4) 0.069(3) 0.053(3) 0.040(2) 0.014(2) 0.007(2) -0.006(2)
N(5) 0.097(4) 0.056(3) 0.034(2) -0.002(2) 0.016(2) 0.003(2)
N(6) 0.032(3) 0.306(12) 0.053(3) 0.046(4) -0.013(2) -0.069(5)
C(1) 0.074(5) 0.166(9) 0.039(3) -0.029(5) 0.026(3) 0.019(4)
C(2) 0.140(7) 0.051(4) 0.066(5) -0.034(4) -0.063(5) 0.026(3)
C(3) 0.113(6) 0.122(6) 0.058(4) 0.092(5) 0.060(4) 0.052(4)
C(4) 0.043(4) 0.191(9) 0.048(4) -0.045(4) 0.019(3) -0.041(4)
C(5) 0.073(4) 0.068(4) 0.077(5) -0.014(3) -0.018(4) -0.016(4)
C(6) 0.084(5) 0.096(6) 0.061(4) 0.034(4) 0.036(4) 0.035(4)
C(7) 0.069(4) 0.059(3) 0.051(3) 0.000(3) 0.024(3) -0.003(2)
C(8) 0.043(3) 0.057(3) 0.049(3) -0.003(2) 0.011(2) 0.004(2)
C(9) 0.071(4) 0.054(3) 0.054(3) 0.007(3) 0.006(3) 0.008(3)
C(10) 0.076(4) 0.094(6) 0.052(4) 0.000(4) 0.003(3) -0.001(3)
C(11) 0.056(4) 0.126(7) 0.081(6) 0.021(4) 0.006(4) 0.038(5)
C(12) 0.063(4) 0.077(5) 0.084(5) 0.023(3) -0.006(4) 0.007(4)
C(13) 0.055(3) 0.077(4) 0.059(4) 0.004(3) 0.004(3) -0.000(3)
C(14) 0.057(3) 0.063(3) 0.041(3) 0.008(2) 0.022(2) 0.005(2)
C(15) 0.059(3) 0.060(3) 0.042(3) 0.013(2) 0.021(2) 0.001(2)
C(16) 0.081(4) 0.072(4) 0.050(3) 0.000(3) 0.021(3) -0.007(3)
C(17) 0.100(5) 0.071(4) 0.057(4) 0.002(4) 0.024(4) 0.015(3)
C(18) 0.093(5) 0.096(5) 0.040(3) 0.032(4) 0.025(3) 0.004(3)
C(19) 0.061(4) 0.099(5) 0.056(4) -0.007(3) 0.018(3) -0.015(3)
C(20) 0.060(3) 0.061(3) 0.052(3) 0.002(3) 0.027(3) -0.015(3)
C(21) 0.080(4) 0.057(4) 0.061(4) -0.023(3) 0.015(3) 0.007(3)
C(22) 0.065(3) 0.050(3) 0.055(3) -0.011(2) 0.031(3) 0.003(2)
C(23) 0.088(4) 0.047(3) 0.088(5) 0.003(3) 0.040(4) 0.008(3)
C(24) 0.083(5) 0.067(5) 0.104(6) 0.006(3) 0.024(4) 0.027(4)
C(25) 0.116(6) 0.095(6) 0.079(5) -0.008(5) 0.049(5) 0.038(5)
C(26) 0.152(7) 0.116(7) 0.097(6) 0.049(6) 0.086(6) 0.043(5)
C(27) 0.119(6) 0.072(5) 0.094(5) 0.037(4) 0.066(5) 0.036(4)
C(28) 0.056(3) 0.062(4) 0.038(3) 0.001(2) 0.013(2) 0.003(2)
C(29) 0.094(4) 0.052(3) 0.025(2) 0.010(3) 0.007(3) -0.001(2)
C(30) 0.055(3) 0.078(4) 0.031(3) -0.010(3) 0.007(2) -0.000(2)
C(31) 0.092(4) 0.052(3) 0.039(3) -0.027(3) 0.016(3) -0.005(2)
C(32) 0.106(5) 0.071(4) 0.050(4) 0.051(4) -0.001(4) -0.007(3)
C(33) 0.044(3) 0.192(10) 0.034(3) 0.052(4) 0.004(3) -0.011(4)
C(34) 0.055(3) 0.103(5) 0.046(3) -0.036(3) 0.025(3) -0.019(3)
C(35) 0.073(3) 0.048(3) 0.055(3) 0.005(2) 0.024(3) -0.008(2)
C(36) 0.059(3) 0.038(2) 0.035(2) 0.002(2) 0.015(2) -0.006(2)
C(37) 0.054(3) 0.043(3) 0.079(4) -0.007(2) 0.022(3) -0.004(3)
C(38) 0.050(3) 0.067(4) 0.110(6) 0.011(3) 0.012(4) -0.022(4)
C(39) 0.080(5) 0.069(5) 0.060(4) 0.030(3) 0.006(3) 0.001(3)
C(40) 0.123(6) 0.047(3) 0.085(5) 0.018(4) 0.049(5) 0.018(3)
C(41) 0.058(3) 0.041(3) 0.085(5) -0.006(2) 0.014(3) 0.008(3)
C(42) 0.059(3) 0.048(3) 0.044(3) 0.004(2) 0.016(2) 0.008(2)
C(43) 0.046(3) 0.049(3) 0.034(2) 0.001(2) 0.015(2) 0.014(2)
C(44) 0.075(4) 0.066(4) 0.043(3) 0.003(3) 0.019(3) 0.006(3)
C(45) 0.052(3) 0.095(5) 0.046(3) 0.009(3) -0.006(3) 0.021(3)
C(46) 0.063(3) 0.080(4) 0.039(3) 0.011(3) 0.019(3) 0.007(3)
C(47) 0.058(3) 0.077(4) 0.037(3) 0.004(3) 0.012(2) 0.001(2)
C(48) 0.051(3) 0.070(4) 0.042(3) 0.017(2) 0.008(2) 0.002(2)
C(49) 0.058(4) 0.246(13) 0.063(5) 0.064(5) -0.006(4) -0.051(6)
C(50) 0.040(3) 0.077(4) 0.053(3) 0.013(3) -0.001(2) -0.001(3)
C(51) 0.076(5) 0.138(8) 0.085(6) -0.045(5) -0.007(4) 0.050(5)
C(52) 0.084(6) 0.119(8) 0.137(9) -0.055(5) -0.005(6) 0.017(7)
C(53) 0.082(6) 0.137(9) 0.093(7) -0.009(6) -0.022(5) -0.048(6)
C(54) 0.088(5) 0.148(9) 0.056(4) -0.013(5) -0.013(4) 0.045(5)
C(55) 0.087(5) 0.070(5) 0.087(6) -0.013(3) 0.003(4) 0.013(4)
C(56) 0.050(3) 0.067(4) 0.046(3) -0.003(2) 0.010(2) -0.010(3)

loop_
_atom_type_symbol
_atom_type_description
_atom_type_scat_dispersion_real
_atom_type_scat_dispersion_imag
_atom_type_scat_source
C C 0.003 0.002
;
International Tables for Crystallography
(1992, Vol. C, Tables 4.2.6.8 and 6.1.1.4)
;
H H 0.000 0.000
;
International Tables for Crystallography
(1992, Vol. C, Table 6.1.1.4)
;
Cu Cu 0.320 1.265
;
International Tables for Crystallography
(1992, Vol. C, Tables 4.2.6.8 and 6.1.1.4)
;
F F 0.017 0.010
;
International Tables for Crystallography
(1992, Vol. C, Tables 4.2.6.8 and 6.1.1.4)
;
N N 0.006 0.003
;
International Tables for Crystallography
(1992, Vol. C, Tables 4.2.6.8 and 6.1.1.4)
;
O O 0.011 0.006
;
International Tables for Crystallography
(1992, Vol. C, Tables 4.2.6.8 and 6.1.1.4)
;
Sb Sb -0.587 1.546
;
International Tables for Crystallography
(1992, Vol. C, Tables 4.2.6.8 and 6.1.1.4)
;

loop_
_geom_angle_atom_site_label_1
_geom_angle_atom_site_label_2
_geom_angle_atom_site_label_3
_geom_angle
_geom_angle_publ_flag
_geom_angle_site_symmetry_1
_geom_angle_site_symmetry_2
_geom_angle_site_symmetry_3
F(1) Sb(1) F(2) 176.7(2) ? . . .
F(1) Sb(1) F(3) 89.1(2) ? . . .
F(1) Sb(1) F(4) 91.4(2) ? . . .
F(1) Sb(1) F(5) 87.5(2) ? . . .
F(1) Sb(1) F(6) 91.6(2) ? . . .
F(2) Sb(1) F(3) 88.4(2) ? . . .
F(2) Sb(1) F(4) 90.8(2) ? . . .
F(2) Sb(1) F(5) 90.2(2) ? . . .
F(2) Sb(1) F(6) 90.7(2) ? . . .
F(3) Sb(1) F(4) 174.9(2) ? . . .
F(3) Sb(1) F(5) 89.0(2) ? . . .
F(3) Sb(1) F(6) 92.5(2) ? . . .
F(4) Sb(1) F(5) 85.9(2) ? . . .
F(4) Sb(1) F(6) 92.5(2) ? . . .
F(5) Sb(1) F(6) 178.2(2) ? . . .
F(7) Sb(2) F(8) 179.27(17) ? . . .
F(7) Sb(2) F(9) 88.78(16) ? . . .
F(7) Sb(2) F(10) 90.89(15) ? . . .
F(7) Sb(2) F(11) 89.94(15) ? . . .
F(7) Sb(2) F(12) 90.71(15) ? . . .
F(8) Sb(2) F(9) 90.50(16) ? . . .
F(8) Sb(2) F(10) 89.83(16) ? . . .
F(8) Sb(2) F(11) 90.17(15) ? . . .
F(8) Sb(2) F(12) 89.18(16) ? . . .
F(9) Sb(2) F(10) 178.18(17) ? . . .
F(9) Sb(2) F(11) 88.93(17) ? . . .
F(9) Sb(2) F(12) 91.36(17) ? . . .
F(10) Sb(2) F(11) 89.28(17) ? . . .
F(10) Sb(2) F(12) 90.43(17) ? . . .
F(11) Sb(2) F(12) 179.29(15) ? . . .
N(1) Cu(1) N(2) 92.6(3) ? . . .
N(1) Cu(1) N(3) 91.8(3) ? . . .
N(1) Cu(1) C(28) 121.4(2) ? . . .
N(2) Cu(1) N(3) 94.9(3) ? . . .
N(2) Cu(1) C(28) 126.7(2) ? . . .
N(3) Cu(1) C(28) 120.7(2) ? . . .
N(4) Cu(2) N(5) 93.00(18) ? . . .
N(4) Cu(2) N(6) 95.5(2) ? . . .
N(4) Cu(2) C(56) 117.9(2) ? . . .
N(5) Cu(2) N(6) 96.3(2) ? . . .
N(5) Cu(2) C(56) 124.8(2) ? . . .
N(6) Cu(2) C(56) 122.1(2) ? . . .
Cu(1) N(1) C(1) 114.0(4) ? . . .
Cu(1) N(1) C(7) 128.9(5) ? . . .
C(1) N(1) C(7) 116.1(6) ? . . .
Cu(1) N(2) C(3) 113.8(5) ? . . .
Cu(1) N(2) C(14) 126.2(4) ? . . .
C(3) N(2) C(14) 118.7(6) ? . . .
Cu(1) N(3) C(5) 109.8(5) ? . . .
Cu(1) N(3) C(21) 121.9(5) ? . . .
C(5) N(3) C(21) 120.5(5) ? . . .
Cu(2) N(4) C(29) 109.9(3) ? . . .
Cu(2) N(4) C(35) 115.3(3) ? . . .
C(29) N(4) C(35) 114.4(4) ? . . .
Cu(2) N(5) C(31) 111.1(4) ? . . .
Cu(2) N(5) C(42) 121.0(3) ? . . .
C(31) N(5) C(42) 108.9(4) ? . . .
Cu(2) N(6) C(33) 112.6(4) ? . . .
Cu(2) N(6) C(49) 129.9(5) ? . . .
C(33) N(6) C(49) 117.4(7) ? . . .
N(1) C(1) C(2) 113.6(7) ? . . .
N(1) C(1) C(6) 99.8(8) ? . . .
C(2) C(1) C(6) 116.0(6) ? . . .
C(1) C(2) C(3) 117.8(6) ? . . .
N(2) C(3) C(2) 94.6(6) ? . . .
N(2) C(3) C(4) 116.4(6) ? . . .
C(2) C(3) C(4) 108.0(6) ? . . .
C(3) C(4) C(5) 119.5(6) ? . . .
N(3) C(5) C(4) 93.9(6) ? . . .
N(3) C(5) C(6) 114.3(6) ? . . .
C(4) C(5) C(6) 117.0(7) ? . . .
C(1) C(6) C(5) 119.5(7) ? . . .
N(1) C(7) C(8) 119.2(6) ? . . .
C(7) C(8) C(9) 119.3(5) ? . . .
C(7) C(8) C(13) 122.3(5) ? . . .
C(9) C(8) C(13) 118.4(5) ? . . .
C(8) C(9) C(10) 117.9(6) ? . . .
C(9) C(10) C(11) 122.5(7) ? . . .
C(10) C(11) C(12) 120.1(7) ? . . .
C(11) C(12) C(13) 120.0(7) ? . . .
C(8) C(13) C(12) 121.0(7) ? . . .
N(2) C(14) C(15) 113.3(5) ? . . .
C(14) C(15) C(16) 120.2(5) ? . . .
C(14) C(15) C(20) 121.9(6) ? . . .
C(16) C(15) C(20) 117.9(5) ? . . .
C(15) C(16) C(17) 123.5(6) ? . . .
C(16) C(17) C(18) 117.0(7) ? . . .
C(17) C(18) C(19) 121.8(6) ? . . .
C(18) C(19) C(20) 119.0(6) ? . . .
C(15) C(20) C(19) 120.6(6) ? . . .
N(3) C(21) C(22) 113.3(5) ? . . .
C(21) C(22) C(23) 119.4(6) ? . . .
C(21) C(22) C(27) 120.2(5) ? . . .
C(23) C(22) C(27) 120.5(6) ? . . .
C(22) C(23) C(24) 117.1(7) ? . . .
C(23) C(24) C(25) 121.5(6) ? . . .
C(24) C(25) C(26) 118.5(7) ? . . .
C(25) C(26) C(27) 120.7(9) ? . . .
C(22) C(27) C(26) 121.6(7) ? . . .
Cu(1) C(28) O(1) 176.3(6) ? . . .
N(4) C(29) C(30) 112.8(5) ? . . .
N(4) C(29) C(34) 109.0(4) ? . . .
C(30) C(29) C(34) 112.2(5) ? . . .
C(29) C(30) C(31) 114.7(4) ? . . .
N(5) C(31) C(30) 108.4(4) ? . . .
N(5) C(31) C(32) 111.1(4) ? . . .
C(30) C(31) C(32) 113.8(5) ? . . .
C(31) C(32) C(33) 115.4(6) ? . . .
N(6) C(33) C(32) 109.8(6) ? . . .
N(6) C(33) C(34) 109.4(7) ? . . .
C(32) C(33) C(34) 110.9(5) ? . . .
C(29) C(34) C(33) 114.4(5) ? . . .
N(4) C(35) C(36) 117.9(5) ? . . .
C(35) C(36) C(37) 121.7(5) ? . . .
C(35) C(36) C(41) 118.5(4) ? . . .
C(37) C(36) C(41) 119.7(5) ? . . .
C(36) C(37) C(38) 120.0(6) ? . . .
C(37) C(38) C(39) 121.5(6) ? . . .
C(38) C(39) C(40) 118.8(6) ? . . .
C(39) C(40) C(41) 121.7(7) ? . . .
C(36) C(41) C(40) 118.2(6) ? . . .
N(5) C(42) C(43) 109.8(4) ? . . .
C(42) C(43) C(44) 120.7(5) ? . . .
C(42) C(43) C(48) 122.3(4) ? . . .
C(44) C(43) C(48) 117.0(5) ? . . .
C(43) C(44) C(45) 119.6(6) ? . . .
C(44) C(45) C(46) 122.4(5) ? . . .
C(45) C(46) C(47) 117.5(5) ? . . .
C(46) C(47) C(48) 121.5(6) ? . . .
C(43) C(48) C(47) 121.9(5) ? . . .
N(6) C(49) C(50) 121.9(7) ? . . .
C(49) C(50) C(51) 122.4(7) ? . . .
C(49) C(50) C(55) 120.9(6) ? . . .
C(51) C(50) C(55) 116.7(6) ? . . .
C(50) C(51) C(52) 122.0(9) ? . . .
C(51) C(52) C(53) 119.9(9) ? . . .
C(52) C(53) C(54) 121.3(9) ? . . .
C(53) C(54) C(55) 116.4(8) ? . . .
C(50) C(55) C(54) 123.6(7) ? . . .
Cu(2) C(56) O(2) 179.0(5) ? . . .
Cu(1) N(1) H(10) 93.8(6) ? . . .
C(1) N(1) H(10) 95.9(9) ? . . .
C(7) N(1) H(10) 90.4(7) ? . . .
Cu(1) N(2) H(11) 94.5(7) ? . . .
C(3) N(2) H(11) 92.4(7) ? . . .
C(14) N(2) H(11) 94.3(9) ? . . .
Cu(1) N(3) H(12) 99.6(7) ? . . .
C(5) N(3) H(12) 98.1(8) ? . . .
C(21) N(3) H(12) 100.2(9) ? . . .
Cu(2) N(4) H(43) 105.1(3) ? . . .
C(29) N(4) H(43) 106.4(5) ? . . .
C(35) N(4) H(43) 104.9(5) ? . . .
Cu(2) N(5) H(44) 105.3(4) ? . . .
C(31) N(5) H(44) 105.6(5) ? . . .
C(42) N(5) H(44) 103.5(6) ? . . .
Cu(2) N(6) H(45) 89.7(7) ? . . .
C(33) N(6) H(45) 88.8(6) ? . . .
C(49) N(6) H(45) 88.0(7) ? . . .
N(1) C(1) H(1) 110.7(7) ? . . .
C(2) C(1) H(1) 108.4(10) ? . . .
C(6) C(1) H(1) 108.2(10) ? . . .
C(1) C(2) H(2) 108.5(8) ? . . .
C(1) C(2) H(3) 108.4(9) ? . . .
C(3) C(2) H(2) 105.6(10) ? . . .
C(3) C(2) H(3) 106.9(9) ? . . .
H(2) C(2) H(3) 109.5(9) ? . . .
N(2) C(3) H(4) 111.7(9) ? . . .
C(2) C(3) H(4) 113.3(9) ? . . .
C(4) C(3) H(4) 111.7(8) ? . . .
C(3) C(4) H(5) 104.8(9) ? . . .
C(3) C(4) H(6) 108.6(10) ? . . .
C(5) C(4) H(5) 108.5(9) ? . . .
C(5) C(4) H(6) 105.8(9) ? . . .
H(5) C(4) H(6) 109.5(9) ? . . .
N(3) C(5) H(7) 108.7(8) ? . . .
C(4) C(5) H(7) 111.5(7) ? . . .
C(6) C(5) H(7) 110.3(9) ? . . .
C(1) C(6) H(8) 109.2(9) ? . . .
C(1) C(6) H(9) 104.9(8) ? . . .
C(5) C(6) H(8) 106.3(8) ? . . .
C(5) C(6) H(9) 107.2(9) ? . . .
H(8) C(6) H(9) 109.5(11) ? . . .
N(1) C(7) H(13) 100.9(7) ? . . .
N(1) C(7) H(14) 112.3(7) ? . . .
C(8) C(7) H(13) 106.8(6) ? . . .
C(8) C(7) H(14) 107.5(6) ? . . .
H(13) C(7) H(14) 109.5(9) ? . . .
C(8) C(9) H(15) 120.3(6) ? . . .
C(10) C(9) H(15) 121.8(7) ? . . .
C(9) C(10) H(16) 117.3(8) ? . . .
C(11) C(10) H(16) 120.1(7) ? . . .
C(10) C(11) H(17) 119.5(10) ? . . .
C(12) C(11) H(17) 120.3(10) ? . . .
C(11) C(12) H(18) 119.8(9) ? . . .
C(13) C(12) H(18) 120.0(9) ? . . .
C(8) C(13) H(19) 119.4(7) ? . . .
C(12) C(13) H(19) 119.6(7) ? . . .
N(2) C(14) H(20) 107.6(7) ? . . .
N(2) C(14) H(21) 109.3(6) ? . . .
C(15) C(14) H(20) 107.5(5) ? . . .
C(15) C(14) H(21) 109.5(7) ? . . .
H(20) C(14) H(21) 109.5(7) ? . . .
C(15) C(16) H(22) 118.0(7) ? . . .
C(17) C(16) H(22) 118.5(8) ? . . .
C(16) C(17) H(23) 122.4(7) ? . . .
C(18) C(17) H(23) 120.5(7) ? . . .
C(17) C(18) H(24) 119.0(9) ? . . .
C(19) C(18) H(24) 119.1(8) ? . . .
C(18) C(19) H(25) 120.2(8) ? . . .
C(20) C(19) H(25) 120.7(8) ? . . .
C(15) C(20) H(26) 119.0(6) ? . . .
C(19) C(20) H(26) 120.4(6) ? . . .
N(3) C(21) H(27) 109.1(7) ? . . .
N(3) C(21) H(28) 107.6(8) ? . . .
C(22) C(21) H(27) 108.9(7) ? . . .
C(22) C(21) H(28) 108.4(6) ? . . .
H(27) C(21) H(28) 109.5(7) ? . . .
C(22) C(23) H(29) 121.5(8) ? . . .
C(24) C(23) H(29) 121.4(7) ? . . .
C(23) C(24) H(30) 119.5(10) ? . . .
C(25) C(24) H(30) 119.0(10) ? . . .
C(24) C(25) H(31) 120.4(10) ? . . .
C(26) C(25) H(31) 121.0(11) ? . . .
C(25) C(26) H(32) 118.2(10) ? . . .
C(27) C(26) H(32) 121.0(10) ? . . .
C(22) C(27) H(33) 119.4(9) ? . . .
C(26) C(27) H(33) 119.0(10) ? . . .
N(4) C(29) H(34) 106.9(6) ? . . .
C(30) C(29) H(34) 107.7(6) ? . . .
C(34) C(29) H(34) 108.0(7) ? . . .
C(29) C(30) H(35) 107.0(6) ? . . .
C(29) C(30) H(36) 108.8(7) ? . . .
C(31) C(30) H(35) 108.8(7) ? . . .
C(31) C(30) H(36) 108.0(6) ? . . .
H(35) C(30) H(36) 109.5(7) ? . . .
N(5) C(31) H(37) 108.3(7) ? . . .
C(30) C(31) H(37) 107.5(6) ? . . .
C(32) C(31) H(37) 107.6(7) ? . . .
C(31) C(32) H(38) 108.5(9) ? . . .
C(31) C(32) H(39) 107.1(7) ? . . .
C(33) C(32) H(38) 108.4(7) ? . . .
C(33) C(32) H(39) 107.8(8) ? . . .
H(38) C(32) H(39) 109.5(9) ? . . .
N(6) C(33) H(40) 110.6(6) ? . . .
C(32) C(33) H(40) 108.1(9) ? . . .
C(34) C(33) H(40) 108.0(8) ? . . .
C(29) C(34) H(41) 108.6(6) ? . . .
C(29) C(34) H(42) 107.2(7) ? . . .
C(33) C(34) H(41) 109.6(7) ? . . .
C(33) C(34) H(42) 107.4(6) ? . . .
H(41) C(34) H(42) 109.5(9) ? . . .
N(4) C(35) H(46) 107.5(6) ? . . .
N(4) C(35) H(47) 107.3(6) ? . . .
C(36) C(35) H(46) 107.1(5) ? . . .
C(36) C(35) H(47) 107.3(6) ? . . .
H(46) C(35) H(47) 109.5(8) ? . . .
C(36) C(37) H(48) 119.5(6) ? . . .
C(38) C(37) H(48) 120.4(6) ? . . .
C(37) C(38) H(49) 119.4(9) ? . . .
C(39) C(38) H(49) 119.1(9) ? . . .
C(38) C(39) H(50) 120.3(9) ? . . .
C(40) C(39) H(50) 120.8(9) ? . . .
C(39) C(40) H(51) 119.0(8) ? . . .
C(41) C(40) H(51) 119.2(8) ? . . .
C(36) C(41) H(52) 120.7(7) ? . . .
C(40) C(41) H(52) 121.0(8) ? . . .
N(5) C(42) H(53) 110.7(5) ? . . .
N(5) C(42) H(54) 108.5(6) ? . . .
C(43) C(42) H(53) 109.7(6) ? . . .
C(43) C(42) H(54) 108.7(5) ? . . .
H(53) C(42) H(54) 109.5(7) ? . . .
C(43) C(44) H(55) 119.7(6) ? . . .
C(45) C(44) H(55) 120.7(6) ? . . .
C(44) C(45) H(56) 118.6(8) ? . . .
C(46) C(45) H(56) 119.0(7) ? . . .
C(45) C(46) H(57) 120.5(6) ? . . .
C(47) C(46) H(57) 122.0(8) ? . . .
C(46) C(47) H(58) 118.0(6) ? . . .
C(48) C(47) H(58) 120.5(6) ? . . .
C(43) C(48) H(59) 118.6(6) ? . . .
C(47) C(48) H(59) 119.5(7) ? . . .
N(6) C(49) H(60) 102.9(9) ? . . .
N(6) C(49) H(61) 110.5(8) ? . . .
C(50) C(49) H(60) 106.6(8) ? . . .
C(50) C(49) H(61) 105.0(8) ? . . .
H(60) C(49) H(61) 109.5(12) ? . . .
C(50) C(51) H(62) 118.8 ? . . .
C(52) C(51) H(62) 119.1 ? . . .
C(51) C(52) H(63) 120.7 ? . . .
C(53) C(52) H(63) 119.3 ? . . .
C(52) C(53) H(64) 121.2 ? . . .
C(54) C(53) H(64) 117.4 ? . . .
C(53) C(54) H(65) 122.3 ? . . .
C(55) C(54) H(65) 121.2 ? . . .
C(50) C(55) H(66) 118.7 ? . . .
C(54) C(55) H(66) 117.6 ? . . .

loop_
_geom_bond_atom_site_label_1
_geom_bond_atom_site_label_2
_geom_bond_distance
_geom_bond_publ_flag
_geom_bond_site_symmetry_1
_geom_bond_site_symmetry_2
Sb(1) F(1) 1.844(3) ? . .
Sb(1) F(2) 1.864(4) ? . .
Sb(1) F(3) 1.804(6) ? . .
Sb(1) F(4) 1.831(6) ? . .
Sb(1) F(5) 1.834(4) ? . .
Sb(1) F(6) 1.820(6) ? . .
Sb(2) F(7) 1.859(2) ? . .
Sb(2) F(8) 1.865(3) ? . .
Sb(2) F(9) 1.861(4) ? . .
Sb(2) F(10) 1.866(4) ? . .
Sb(2) F(11) 1.869(3) ? . .
Sb(2) F(12) 1.862(4) ? . .
Cu(1) N(1) 2.023(7) ? . .
Cu(1) N(2) 2.038(8) ? . .
Cu(1) N(3) 2.114(7) ? . .
Cu(1) C(28) 1.813(5) ? . .
Cu(2) N(4) 2.120(4) ? . .
Cu(2) N(5) 2.036(5) ? . .
Cu(2) N(6) 2.024(7) ? . .
Cu(2) C(56) 1.777(6) ? . .
O(1) C(28) 1.129(7) ? . .
O(2) C(56) 1.152(7) ? . .
N(1) C(1) 1.546(9) ? . .
N(1) C(7) 1.339(8) ? . .
N(2) C(3) 1.592(9) ? . .
N(2) C(14) 1.410(10) ? . .
N(3) C(5) 1.652(10) ? . .
N(3) C(21) 1.403(12) ? . .
N(4) C(29) 1.515(7) ? . .
N(4) C(35) 1.453(8) ? . .
N(5) C(31) 1.583(7) ? . .
N(5) C(42) 1.501(7) ? . .
N(6) C(33) 1.521(8) ? . .
N(6) C(49) 1.285(8) ? . .
C(1) C(2) 1.470(12) ? . .
C(1) C(6) 1.409(13) ? . .
C(2) C(3) 1.588(13) ? . .
C(3) C(4) 1.483(12) ? . .
C(4) C(5) 1.526(11) ? . .
C(5) C(6) 1.391(12) ? . .
C(7) C(8) 1.517(7) ? . .
C(8) C(9) 1.371(9) ? . .
C(8) C(13) 1.382(8) ? . .
C(9) C(10) 1.352(8) ? . .
C(10) C(11) 1.335(11) ? . .
C(11) C(12) 1.322(13) ? . .
C(12) C(13) 1.338(9) ? . .
C(14) C(15) 1.508(7) ? . .
C(15) C(16) 1.400(10) ? . .
C(15) C(20) 1.346(7) ? . .
C(16) C(17) 1.348(9) ? . .
C(17) C(18) 1.366(10) ? . .
C(18) C(19) 1.378(11) ? . .
C(19) C(20) 1.387(9) ? . .
C(21) C(22) 1.524(8) ? . .
C(22) C(23) 1.393(8) ? . .
C(22) C(27) 1.392(11) ? . .
C(23) C(24) 1.425(11) ? . .
C(24) C(25) 1.426(13) ? . .
C(25) C(26) 1.363(12) ? . .
C(26) C(27) 1.375(12) ? . .
C(29) C(30) 1.502(9) ? . .
C(29) C(34) 1.524(9) ? . .
C(30) C(31) 1.504(8) ? . .
C(31) C(32) 1.463(11) ? . .
C(32) C(33) 1.544(11) ? . .
C(33) C(34) 1.560(10) ? . .
C(35) C(36) 1.496(7) ? . .
C(36) C(37) 1.333(7) ? . .
C(36) C(41) 1.383(9) ? . .
C(37) C(38) 1.395(9) ? . .
C(38) C(39) 1.318(11) ? . .
C(39) C(40) 1.356(10) ? . .
C(40) C(41) 1.384(9) ? . .
C(42) C(43) 1.474(7) ? . .
C(43) C(44) 1.359(7) ? . .
C(43) C(48) 1.364(8) ? . .
C(44) C(45) 1.395(8) ? . .
C(45) C(46) 1.371(10) ? . .
C(46) C(47) 1.305(7) ? . .
C(47) C(48) 1.397(8) ? . .
C(49) C(50) 1.472(9) ? . .
C(50) C(51) 1.328(11) ? . .
C(50) C(55) 1.349(11) ? . .
C(51) C(52) 1.329(14) ? . .
C(52) C(53) 1.330(17) ? . .
C(53) C(54) 1.348(14) ? . .
C(54) C(55) 1.349(11) ? . .
N(1) H(10) 0.950(16) ? . .
N(2) H(11) 0.950(14) ? . .
N(3) H(12) 0.950(13) ? . .
N(4) H(43) 0.950(7) ? . .
N(5) H(44) 0.950(8) ? . .
N(6) H(45) 0.950(12) ? . .
C(1) H(1) 0.950(12) ? . .
C(2) H(2) 0.950(10) ? . .
C(2) H(3) 0.950(10) ? . .
C(3) H(4) 0.950(11) ? . .
C(4) H(5) 0.950(11) ? . .
C(4) H(6) 0.950(8) ? . .
C(5) H(7) 0.950(10) ? . .
C(6) H(8) 0.950(11) ? . .
C(6) H(9) 0.950(10) ? . .
C(7) H(13) 0.950(9) ? . .
C(7) H(14) 0.950(9) ? . .
C(9) H(15) 0.950(8) ? . .
C(10) H(16) 0.950(11) ? . .
C(11) H(17) 0.950(11) ? . .
C(12) H(18) 0.950(10) ? . .
C(13) H(19) 0.950(10) ? . .
C(14) H(20) 0.950(9) ? . .
C(14) H(21) 0.950(8) ? . .
C(16) H(22) 0.950(9) ? . .
C(17) H(23) 0.950(11) ? . .
C(18) H(24) 0.950(9) ? . .
C(19) H(25) 0.950(9) ? . .
C(20) H(26) 0.950(9) ? . .
C(21) H(27) 0.950(9) ? . .
C(21) H(28) 0.950(9) ? . .
C(23) H(29) 0.950(11) ? . .
C(24) H(30) 0.950(10) ? . .
C(25) H(31) 0.950(11) ? . .
C(26) H(32) 0.950(14) ? . .
C(27) H(33) 0.950(10) ? . .
C(29) H(34) 0.950(7) ? . .
C(30) H(35) 0.950(9) ? . .
C(30) H(36) 0.950(7) ? . .
C(31) H(37) 0.950(9) ? . .
C(32) H(38) 0.950(9) ? . .
C(32) H(39) 0.950(9) ? . .
C(33) H(40) 0.950(11) ? . .
C(34) H(41) 0.950(9) ? . .
C(34) H(42) 0.950(9) ? . .
C(35) H(46) 0.950(9) ? . .
C(35) H(47) 0.950(8) ? . .
C(37) H(48) 0.950(9) ? . .
C(38) H(49) 0.950(8) ? . .
C(39) H(50) 0.950(9) ? . .
C(40) H(51) 0.950(12) ? . .
C(41) H(52) 0.950(8) ? . .
C(42) H(53) 0.950(7) ? . .
C(42) H(54) 0.950(8) ? . .
C(44) H(55) 0.950(10) ? . .
C(45) H(56) 0.950(8) ? . .
C(46) H(57) 0.950(8) ? . .
C(47) H(58) 0.950(9) ? . .
C(48) H(59) 0.950(7) ? . .
C(49) H(60) 0.950(14) ? . .
C(49) H(61) 0.950(13) ? . .
C(51) H(62) 0.950 ? . .
C(52) H(63) 0.950 ? . .
C(53) H(64) 0.950 ? . .
C(54) H(65) 0.950 ? . .
C(55) H(66) 0.950 ? . .

loop_
_geom_contact_atom_site_label_1
_geom_contact_atom_site_label_2
_geom_contact_distance
_geom_contact_publ_flag
_geom_contact_site_symmetry_1
_geom_contact_site_symmetry_2
F(1) N(5) 3.176(7) ? . 55504
F(1) C(35) 3.579(7) ? . 55504
F(1) C(48) 3.395(6) ? . 55504
F(1) C(51) 3.386(10) ? . .
F(2) N(3) 3.429(11) ? . .
F(2) C(5) 3.214(9) ? . .
F(2) C(6) 3.247(9) ? . .
F(2) C(41) 3.214(7) ? . .
F(3) N(5) 3.582(7) ? . 55504
F(3) C(30) 3.591(8) ? . 55504
F(3) C(31) 3.464(9) ? . 55504
F(3) C(40) 3.465(9) ? . 66603
F(4) N(4) 3.105(6) ? . .
F(5) C(2) 3.564(8) ? . 66603
F(5) C(37) 3.561(8) ? . 55504
F(6) C(13) 3.447(9) ? . .
F(7) N(2) 3.442(10) ? . 55504
F(7) C(16) 3.593(6) ? . 55504
F(7) C(27) 3.514(8) ? . 55504
F(8) C(32) 3.477(7) ? . .
F(8) C(34) 3.423(7) ? . 65603
F(10) N(1) 3.578(12) ? . 54501
F(10) C(9) 3.380(6) ? . 54501
F(10) C(20) 3.391(8) ? . 54501
F(11) C(29) 3.398(6) ? . 65603
F(11) C(30) 3.596(7) ? . 65603
F(11) C(34) 3.513(6) ? . 65603
F(12) C(44) 3.363(8) ? . .
F(12) C(55) 3.521(8) ? . .
O(1) C(25) 3.565(10) ? . 66703
O(3) O(4) 2.692(9) ? . 55404
O(4) O(3) 2.692(9) ? . 45604
O(4) C(52) 3.446(12) ? . 45504
N(1) F(10) 3.578(12) ? . 56501
N(2) F(7) 3.442(10) ? . 45504
N(3) F(2) 3.429(11) ? . .
N(4) F(4) 3.105(6) ? . .
N(5) F(1) 3.176(7) ? . 45504
N(5) F(3) 3.582(7) ? . 45504
C(2) F(5) 3.564(8) ? . 66603
C(5) F(2) 3.214(9) ? . .
C(6) F(2) 3.247(9) ? . .
C(9) F(10) 3.380(6) ? . 56501
C(10) C(16) 3.406(11) ? . 56504
C(10) C(17) 3.521(10) ? . 56504
C(13) F(6) 3.447(9) ? . .
C(16) F(7) 3.593(6) ? . 45504
C(16) C(10) 3.406(11) ? . 46504
C(17) C(10) 3.521(10) ? . 46504
C(20) F(10) 3.391(8) ? . 56501
C(25) O(1) 3.565(10) ? . 66703
C(26) C(54) 3.536(13) ? . 45504
C(27) F(7) 3.514(8) ? . 45504
C(29) F(11) 3.398(6) ? . 65603
C(30) F(3) 3.591(8) ? . 45504
C(30) F(11) 3.596(7) ? . 65603
C(31) F(3) 3.464(9) ? . 45504
C(32) F(8) 3.477(7) ? . .
C(34) F(8) 3.423(7) ? . 65603
C(34) F(11) 3.513(6) ? . 65603
C(35) F(1) 3.579(7) ? . 45504
C(37) F(5) 3.561(8) ? . 45504
C(40) F(3) 3.465(9) ? . 66603
C(41) F(2) 3.214(7) ? . .
C(44) F(12) 3.363(8) ? . .
C(48) F(1) 3.395(6) ? . 45504
C(51) F(1) 3.386(10) ? . .
C(52) O(4) 3.446(12) ? . 55504
C(54) C(26) 3.536(13) ? . 55504
C(55) F(12) 3.521(8) ? . .
Sb(1) H(44) 3.548(5) ? . 55504
Sb(1) H(52) 3.599(6) ? . .
Sb(2) H(38) 3.567(7) ? . .
Sb(2) H(41) 3.522(5) ? . 65603
F(1) H(35) 3.000(8) ? . 55504
F(1) H(44) 2.228(7) ? . 55504
F(1) H(46) 2.633(7) ? . 55504
F(1) H(48) 3.350(7) ? . 55504
F(1) H(53) 3.531(7) ? . 55504
F(1) H(59) 2.490(6) ? . 55504
F(1) H(62) 2.544 ? . .
F(2) H(7) 2.779(8) ? . .
F(2) H(8) 3.370(9) ? . .
F(2) H(8) 2.787(10) ? . 66603
F(2) H(9) 2.652(9) ? . .
F(2) H(12) 2.698(11) ? . .
F(2) H(28) 3.413(9) ? . .
F(2) H(51) 3.503(8) ? . .
F(2) H(52) 2.320(7) ? . .
F(3) H(6) 3.164(10) ? . 66603
F(3) H(7) 3.377(9) ? . 66603
F(3) H(8) 3.582(8) ? . 66603
F(3) H(9) 3.599(10) ? . .
F(3) H(35) 3.034(8) ? . 55504
F(3) H(37) 2.882(9) ? . 55504
F(3) H(44) 2.990(6) ? . 55504
F(3) H(50) 3.269(9) ? . 66603
F(3) H(51) 2.687(9) ? . 66603
F(3) H(53) 3.105(6) ? . 55504
F(4) H(29) 2.791(10) ? . .
F(4) H(42) 3.471(8) ? . .
F(4) H(43) 2.264(6) ? . .
F(4) H(45) 3.251(11) ? . .
F(4) H(47) 3.249(8) ? . .
F(4) H(52) 3.140(7) ? . .
F(4) H(62) 3.412 ? . .
F(5) H(3) 2.805(8) ? . 66603
F(5) H(6) 3.146(9) ? . 66603
F(5) H(8) 2.899(8) ? . 66603
F(5) H(35) 3.368(8) ? . 55504
F(5) H(42) 2.750(8) ? . .
F(5) H(43) 3.106(8) ? . .
F(5) H(45) 3.557(10) ? . .
F(5) H(48) 2.625(8) ? . 55504
F(5) H(52) 3.517(9) ? . .
F(6) H(9) 3.359(9) ? . .
F(6) H(12) 3.051(11) ? . .
F(6) H(13) 3.032(9) ? . .
F(6) H(19) 2.763(8) ? . .
F(6) H(29) 3.344(10) ? . .
F(6) H(53) 3.581(9) ? . 55504
F(6) H(59) 3.058(8) ? . 55504
F(7) H(5) 2.938(9) ? . 55504
F(7) H(11) 2.505(10) ? . 55504
F(7) H(21) 3.275(7) ? . 55504
F(7) H(22) 2.695(7) ? . 55504
F(7) H(27) 2.894(8) ? . 55504
F(7) H(33) 2.603(7) ? . 55504
F(8) H(2) 2.923(8) ? . 54501
F(8) H(3) 3.525(8) ? . 54501
F(8) H(20) 3.562(7) ? . 54501
F(8) H(38) 2.701(8) ? . .
F(8) H(39) 3.428(7) ? . .
F(8) H(41) 2.494(7) ? . 65603
F(8) H(49) 2.906(7) ? . 54602
F(8) H(54) 3.239(7) ? . .
F(9) H(5) 2.893(8) ? . 55504
F(9) H(27) 3.044(7) ? . 55504
F(9) H(36) 2.754(7) ? . 65603
F(9) H(38) 3.222(9) ? . .
F(9) H(39) 3.144(7) ? . 65603
F(9) H(40) 3.308(9) ? . .
F(9) H(41) 3.471(6) ? . 65603
F(9) H(60) 2.955(10) ? . .
F(10) H(2) 2.804(7) ? . 54501
F(10) H(10) 2.634(12) ? . 54501
F(10) H(14) 3.482(7) ? . 54501
F(10) H(15) 2.486(6) ? . 54501
F(10) H(20) 2.938(7) ? . 54501
F(10) H(26) 2.535(8) ? . 54501
F(11) H(1) 2.975(11) ? . 54501
F(11) H(2) 3.301(10) ? . 54501
F(11) H(4) 3.186(9) ? . 55504
F(11) H(5) 3.581(8) ? . 55504
F(11) H(10) 3.324(10) ? . 54501
F(11) H(14) 2.933(7) ? . 54501
F(11) H(34) 2.814(6) ? . 65603
F(11) H(36) 2.921(7) ? . 65603
F(11) H(41) 2.802(6) ? . 65603
F(12) H(38) 2.879(7) ? . .
F(12) H(54) 2.764(6) ? . .
F(12) H(55) 2.482(8) ? . .
F(12) H(60) 2.846(10) ? . .
F(12) H(66) 2.652 ? . .
O(1) H(31) 2.822(11) ? . 66703
O(1) H(32) 3.371(10) ? . 66703
O(1) H(64) 3.448 ? . 65702
O(1) H(65) 3.592 ? . 65702
O(2) H(24) 3.005(10) ? . 66703
O(2) H(30) 2.828(9) ? . .
O(3) H(23) 3.430(9) ? . 66603
O(3) H(25) 3.594(9) ? . 64602
O(3) H(32) 3.091(11) ? . 66603
O(3) H(56) 3.174(8) ? . 65602
O(3) H(65) 3.314 ? . 65602
O(4) H(23) 3.374(10) ? . 54702
O(4) H(25) 3.507(7) ? . 66703
O(4) H(30) 2.903(8) ? . 45504
O(4) H(58) 2.895(7) ? . .
O(4) H(63) 3.166 ? . 45504
O(4) H(64) 3.472 ? . 45504
C(2) H(41) 3.600(11) ? . 66603
C(2) H(49) 3.141(10) ? . 55602
C(3) H(49) 3.526(11) ? . 55602
C(4) H(36) 3.352(7) ? . 55602
C(5) H(51) 3.502(10) ? . .
C(6) H(51) 3.417(13) ? . 66603
C(8) H(21) 3.439(9) ? . 56504
C(9) H(22) 3.429(9) ? . 56504
C(10) H(22) 3.384(11) ? . 56504
C(10) H(23) 3.587(10) ? . 56504
C(10) H(64) 3.471 ? . 65702
C(11) H(56) 3.529(10) ? . 65702
C(11) H(57) 3.248(9) ? . 65702
C(11) H(65) 3.313 ? . 65702
C(12) H(56) 3.586(9) ? . 65702
C(12) H(57) 3.345(8) ? . 65702
C(13) H(53) 3.554(10) ? . 55504
C(16) H(16) 3.358(11) ? . 46504
C(17) H(16) 3.224(11) ? . 46504
C(17) H(30) 3.413(11) ? . 66703
C(17) H(31) 3.014(11) ? . 66703
C(18) H(30) 3.488(12) ? . 66703
C(18) H(31) 3.214(11) ? . 66703
C(18) H(57) 3.509(10) ? . 66703
C(18) H(58) 3.532(9) ? . 66703
C(18) H(64) 3.238 ? . 65702
C(19) H(57) 3.121(10) ? . 66703
C(19) H(58) 3.238(9) ? . 66703
C(19) H(64) 3.305 ? . 65702
C(23) H(47) 3.386(8) ? . .
C(24) H(23) 3.375(10) ? . 66703
C(24) H(24) 3.355(11) ? . 66703
C(25) H(23) 3.338(10) ? . 66703
C(25) H(24) 3.406(12) ? . 66703
C(25) H(31) 3.571(12) ? . 66703
C(25) H(32) 3.226(11) ? . 66703
C(26) H(31) 3.165(11) ? . 66703
C(26) H(65) 3.486 ? . 45504
C(30) H(6) 3.219(7) ? . 54602
C(31) H(50) 3.470(10) ? . 54602
C(32) H(39) 3.473(11) ? . 65603
C(34) H(3) 3.364(11) ? . 66603
C(34) H(49) 3.347(11) ? . 55504
C(35) H(62) 3.295 ? . 45504
C(36) H(28) 3.431(8) ? . .
C(36) H(61) 3.392(11) ? . 45504
C(37) H(3) 3.492(9) ? . 54602
C(37) H(4) 3.451(9) ? . 54602
C(37) H(61) 3.005(11) ? . 45504
C(38) H(3) 3.261(10) ? . 54602
C(38) H(4) 3.234(11) ? . 54602
C(38) H(40) 3.289(12) ? . 45504
C(38) H(61) 3.594(12) ? . 45504
C(39) H(37) 3.277(9) ? . 55602
C(40) H(1) 3.557(13) ? . 66603
C(40) H(7) 3.064(10) ? . .
C(40) H(8) 3.540(13) ? . 66603
C(40) H(28) 3.513(9) ? . .
C(41) H(7) 3.310(9) ? . .
C(41) H(8) 3.587(12) ? . 66603
C(41) H(28) 2.950(9) ? . .
C(42) H(19) 3.401(9) ? . 45504
C(42) H(50) 3.546(8) ? . 54602
C(43) H(18) 3.352(10) ? . 45504
C(43) H(19) 3.293(8) ? . 45504
C(44) H(18) 3.384(11) ? . 45504
C(45) H(17) 3.200(10) ? . 64702
C(45) H(18) 3.290(10) ? . 45504
C(45) H(57) 3.156(10) ? . 65703
C(46) H(17) 3.118(9) ? . 64702
C(46) H(18) 3.531(8) ? . 64702
C(46) H(18) 3.199(9) ? . 45504
C(46) H(25) 3.421(10) ? . 66703
C(46) H(56) 3.256(10) ? . 65703
C(46) H(57) 3.459(9) ? . 65703
C(47) H(18) 3.123(10) ? . 45504
C(47) H(24) 3.572(9) ? . 66703
C(47) H(25) 3.284(10) ? . 66703
C(47) H(63) 3.223 ? . 45504
C(48) H(18) 3.167(10) ? . 45504
C(48) H(19) 3.292(9) ? . 45504
C(48) H(63) 3.458 ? . 45504
C(51) H(46) 3.531(12) ? . 55504
C(52) H(24) 3.417(10) ? . 64702
C(52) H(58) 3.512(12) ? . 55504
C(53) H(24) 3.340(11) ? . 64702
C(54) H(17) 3.349(13) ? . 64702
C(54) H(32) 3.503(13) ? . 55504
C(56) H(30) 3.600(10) ? . .
H(1) F(11) 2.975(11) ? . 56501
H(1) C(40) 3.557(13) ? . 66603
H(1) H(34) 3.177(11) ? . 66603
H(1) H(41) 3.537(12) ? . 66603
H(1) H(51) 3.457(13) ? . 66603
H(2) F(8) 2.923(8) ? . 56501
H(2) F(10) 2.804(7) ? . 56501
H(2) F(11) 3.301(10) ? . 56501
H(2) H(41) 3.470(11) ? . 66603
H(2) H(49) 3.013(10) ? . 55602
H(3) F(5) 2.805(8) ? . 66603
H(3) F(8) 3.525(8) ? . 56501
H(3) C(34) 3.364(11) ? . 66603
H(3) C(37) 3.492(9) ? . 55602
H(3) C(38) 3.261(10) ? . 55602
H(3) H(41) 2.961(11) ? . 66603
H(3) H(42) 2.897(11) ? . 66603
H(3) H(48) 3.050(9) ? . 55602
H(3) H(49) 2.573(10) ? . 55602
H(4) F(11) 3.186(9) ? . 45504
H(4) C(37) 3.451(9) ? . 55602
H(4) C(38) 3.234(11) ? . 55602
H(4) H(36) 3.497(9) ? . 55602
H(4) H(48) 3.398(10) ? . 55602
H(4) H(49) 3.011(12) ? . 55602
H(5) F(7) 2.938(9) ? . 45504
H(5) F(9) 2.893(8) ? . 45504
H(5) F(11) 3.581(8) ? . 45504
H(5) H(36) 3.273(7) ? . 55602
H(6) F(3) 3.164(10) ? . 66603
H(6) F(5) 3.146(9) ? . 66603
H(6) C(30) 3.219(7) ? . 55602
H(6) H(35) 2.937(8) ? . 55602
H(6) H(36) 2.647(8) ? . 55602
H(7) F(2) 2.779(8) ? . .
H(7) F(3) 3.377(9) ? . 66603
H(7) C(40) 3.064(10) ? . .
H(7) C(41) 3.310(9) ? . .
H(7) H(51) 2.565(10) ? . .
H(7) H(52) 3.022(9) ? . .
H(8) F(2) 3.370(9) ? . .
H(8) F(2) 2.787(10) ? . 66603
H(8) F(3) 3.582(8) ? . 66603
H(8) F(5) 2.899(8) ? . 66603
H(8) C(40) 3.540(13) ? . 66603
H(8) C(41) 3.587(12) ? . 66603
H(8) H(51) 3.024(12) ? . 66603
H(8) H(52) 3.169(12) ? . 66603
H(9) F(2) 2.652(9) ? . .
H(9) F(3) 3.599(10) ? . .
H(9) F(6) 3.359(9) ? . .
H(9) H(51) 2.992(13) ? . 66603
H(10) F(10) 2.634(12) ? . 56501
H(10) F(11) 3.324(10) ? . 56501
H(11) F(7) 2.505(10) ? . 45504
H(12) F(2) 2.698(11) ? . .
H(12) F(6) 3.051(11) ? . .
H(12) H(52) 3.541(10) ? . .
H(13) F(6) 3.032(9) ? . .
H(13) H(51) 3.360(10) ? . 66603
H(14) F(10) 3.482(7) ? . 56501
H(14) F(11) 2.933(7) ? . 56501
H(14) H(21) 3.026(8) ? . 56504
H(15) F(10) 2.486(6) ? . 56501
H(15) H(22) 3.433(9) ? . 56504
H(16) C(16) 3.358(11) ? . 56504
H(16) C(17) 3.224(11) ? . 56504
H(16) H(22) 3.273(11) ? . 56504
H(16) H(23) 3.049(10) ? . 56504
H(16) H(64) 2.924 ? . 65702
H(17) C(45) 3.200(10) ? . 65702
H(17) C(46) 3.118(9) ? . 65702
H(17) C(54) 3.349(13) ? . 65702
H(17) H(56) 2.862(11) ? . 65702
H(17) H(57) 2.704(9) ? . 65702
H(17) H(64) 3.564 ? . 65702
H(17) H(65) 2.750 ? . 65702
H(18) C(43) 3.352(10) ? . 55504
H(18) C(44) 3.384(11) ? . 55504
H(18) C(45) 3.290(10) ? . 55504
H(18) C(46) 3.531(8) ? . 65702
H(18) C(46) 3.199(9) ? . 55504
H(18) C(47) 3.123(10) ? . 55504
H(18) C(48) 3.167(10) ? . 55504
H(18) H(56) 3.001(10) ? . 65702
H(18) H(57) 2.845(8) ? . 65702
H(18) H(58) 3.547(10) ? . 55504
H(18) H(59) 3.592(10) ? . 55504
H(19) F(6) 2.763(8) ? . .
H(19) C(42) 3.401(9) ? . 55504
H(19) C(43) 3.293(8) ? . 55504
H(19) C(48) 3.292(9) ? . 55504
H(19) H(53) 2.708(10) ? . 55504
H(19) H(59) 3.221(9) ? . 55504
H(20) F(8) 3.562(7) ? . 56501
H(20) F(10) 2.938(7) ? . 56501
H(21) F(7) 3.275(7) ? . 45504
H(21) C(8) 3.439(9) ? . 46504
H(21) H(14) 3.026(8) ? . 46504
H(22) F(7) 2.695(7) ? . 45504
H(22) C(9) 3.429(9) ? . 46504
H(22) C(10) 3.384(11) ? . 46504
H(22) H(15) 3.433(9) ? . 46504
H(22) H(16) 3.273(11) ? . 46504
H(23) O(3) 3.430(9) ? . 66603
H(23) O(4) 3.374(10) ? . 55702
H(23) C(10) 3.587(10) ? . 46504
H(23) C(24) 3.375(10) ? . 66703
H(23) C(25) 3.338(10) ? . 66703
H(23) H(16) 3.049(10) ? . 46504
H(23) H(30) 2.757(11) ? . 66703
H(23) H(31) 2.697(11) ? . 66703
H(24) O(2) 3.005(10) ? . 66703
H(24) C(24) 3.355(11) ? . 66703
H(24) C(25) 3.406(12) ? . 66703
H(24) C(47) 3.572(9) ? . 66703
H(24) C(52) 3.417(10) ? . 65702
H(24) C(53) 3.340(11) ? . 65702
H(24) H(30) 2.883(12) ? . 66703
H(24) H(31) 3.020(12) ? . 66703
H(24) H(57) 3.550(10) ? . 66703
H(24) H(58) 3.130(9) ? . 66703
H(24) H(63) 2.934 ? . 65702
H(24) H(64) 2.868 ? . 65702
H(25) O(3) 3.594(9) ? . 65602
H(25) O(4) 3.507(7) ? . 66703
H(25) C(46) 3.421(10) ? . 66703
H(25) C(47) 3.284(10) ? . 66703
H(25) H(57) 2.898(10) ? . 66703
H(25) H(58) 2.561(9) ? . 66703
H(25) H(63) 3.510 ? . 65702
H(25) H(64) 2.995 ? . 65702
H(26) F(10) 2.535(8) ? . 56501
H(26) H(55) 3.574(9) ? . 56501
H(27) F(7) 2.894(8) ? . 45504
H(27) F(9) 3.044(7) ? . 45504
H(27) H(60) 3.448(11) ? . 45504
H(28) F(2) 3.413(9) ? . .
H(28) C(36) 3.431(8) ? . .
H(28) C(40) 3.513(9) ? . .
H(28) C(41) 2.950(9) ? . .
H(28) H(47) 3.098(8) ? . .
H(28) H(52) 2.739(10) ? . .
H(29) F(4) 2.791(10) ? . .
H(29) F(6) 3.344(10) ? . .
H(29) H(47) 2.861(8) ? . .
H(30) O(2) 2.828(9) ? . .
H(30) O(4) 2.903(8) ? . 55504
H(30) C(17) 3.413(11) ? . 66703
H(30) C(18) 3.488(12) ? . 66703
H(30) C(56) 3.600(10) ? . .
H(30) H(23) 2.757(11) ? . 66703
H(30) H(24) 2.883(12) ? . 66703
H(31) O(1) 2.822(11) ? . 66703
H(31) C(17) 3.014(11) ? . 66703
H(31) C(18) 3.214(11) ? . 66703
H(31) C(25) 3.571(12) ? . 66703
H(31) C(26) 3.165(11) ? . 66703
H(31) H(23) 2.697(11) ? . 66703
H(31) H(24) 3.020(12) ? . 66703
H(31) H(31) 3.458(12) ? . 66703
H(31) H(32) 2.720(11) ? . 66703
H(31) H(64) 3.586 ? . 45504
H(32) O(1) 3.371(10) ? . 66703
H(32) O(3) 3.091(11) ? . 66603
H(32) C(25) 3.226(11) ? . 66703
H(32) C(54) 3.503(13) ? . 45504
H(32) H(31) 2.720(11) ? . 66703
H(32) H(65) 3.199 ? . 45504
H(33) F(7) 2.603(7) ? . 45504
H(34) F(11) 2.814(6) ? . 65603
H(34) H(1) 3.177(11) ? . 66603
H(35) F(1) 3.000(8) ? . 45504
H(35) F(3) 3.034(8) ? . 45504
H(35) F(5) 3.368(8) ? . 45504
H(35) H(6) 2.937(8) ? . 54602
H(36) F(9) 2.754(7) ? . 65603
H(36) F(11) 2.921(7) ? . 65603
H(36) C(4) 3.352(7) ? . 54602
H(36) H(4) 3.497(9) ? . 54602
H(36) H(5) 3.273(7) ? . 54602
H(36) H(6) 2.647(8) ? . 54602
H(37) F(3) 2.882(9) ? . 45504
H(37) C(39) 3.277(9) ? . 54602
H(37) H(50) 2.571(10) ? . 54602
H(38) Sb(2) 3.567(7) ? . .
H(38) F(8) 2.701(8) ? . .
H(38) F(9) 3.222(9) ? . .
H(38) F(12) 2.879(7) ? . .
H(38) H(39) 3.576(11) ? . 65603
H(39) F(8) 3.428(7) ? . .
H(39) F(9) 3.144(7) ? . 65603
H(39) C(32) 3.473(11) ? . 65603
H(39) H(38) 3.576(11) ? . 65603
H(39) H(39) 2.755(11) ? . 65603
H(39) H(40) 3.151(11) ? . 65603
H(40) F(9) 3.308(9) ? . .
H(40) C(38) 3.289(12) ? . 55504
H(40) H(39) 3.151(11) ? . 65603
H(40) H(49) 3.032(12) ? . 55504
H(41) Sb(2) 3.522(5) ? . 65603
H(41) F(8) 2.494(7) ? . 65603
H(41) F(9) 3.471(6) ? . 65603
H(41) F(11) 2.802(6) ? . 65603
H(41) C(2) 3.600(11) ? . 66603
H(41) H(1) 3.537(12) ? . 66603
H(41) H(2) 3.470(11) ? . 66603
H(41) H(3) 2.961(11) ? . 66603
H(41) H(49) 2.905(10) ? . 55504
H(42) F(4) 3.471(8) ? . .
H(42) F(5) 2.750(8) ? . .
H(42) H(3) 2.897(11) ? . 66603
H(42) H(48) 3.061(9) ? . 55504
H(42) H(49) 3.132(11) ? . 55504
H(43) F(4) 2.264(6) ? . .
H(43) F(5) 3.106(8) ? . .
H(44) Sb(1) 3.548(5) ? . 45504
H(44) F(1) 2.228(7) ? . 45504
H(44) F(3) 2.990(6) ? . 45504
H(45) F(4) 3.251(11) ? . .
H(45) F(5) 3.557(10) ? . .
H(45) H(48) 3.438(10) ? . 55504
H(46) F(1) 2.633(7) ? . 45504
H(46) C(51) 3.531(12) ? . 45504
H(46) H(61) 3.441(11) ? . 45504
H(46) H(62) 2.696 ? . 45504
H(47) F(4) 3.249(8) ? . .
H(47) C(23) 3.386(8) ? . .
H(47) H(28) 3.098(8) ? . .
H(47) H(29) 2.861(8) ? . .
H(47) H(62) 3.093 ? . 45504
H(48) F(1) 3.350(7) ? . 45504
H(48) F(5) 2.625(8) ? . 45504
H(48) H(3) 3.050(9) ? . 54602
H(48) H(4) 3.398(10) ? . 54602
H(48) H(42) 3.061(9) ? . 45504
H(48) H(45) 3.438(10) ? . 45504
H(48) H(61) 2.837(11) ? . 45504
H(48) H(62) 3.479 ? . 45504
H(49) F(8) 2.906(7) ? . 55602
H(49) C(2) 3.141(10) ? . 54602
H(49) C(3) 3.526(11) ? . 54602
H(49) C(34) 3.347(11) ? . 45504
H(49) H(2) 3.013(10) ? . 54602
H(49) H(3) 2.573(10) ? . 54602
H(49) H(4) 3.011(12) ? . 54602
H(49) H(40) 3.032(12) ? . 45504
H(49) H(41) 2.905(10) ? . 45504
H(49) H(42) 3.132(11) ? . 45504
H(50) F(3) 3.269(9) ? . 66603
H(50) C(31) 3.470(10) ? . 55602
H(50) C(42) 3.546(8) ? . 55602
H(50) H(37) 2.571(10) ? . 55602
H(50) H(53) 2.888(9) ? . 55602
H(50) H(54) 3.456(8) ? . 55602
H(51) F(2) 3.503(8) ? . .
H(51) F(3) 2.687(9) ? . 66603
H(51) C(5) 3.502(10) ? . .
H(51) C(6) 3.417(13) ? . 66603
H(51) H(1) 3.457(13) ? . 66603
H(51) H(7) 2.565(10) ? . .
H(51) H(8) 3.024(12) ? . 66603
H(51) H(9) 2.992(13) ? . 66603
H(51) H(13) 3.360(10) ? . 66603
H(52) Sb(1) 3.599(6) ? . .
H(52) F(2) 2.320(7) ? . .
H(52) F(4) 3.140(7) ? . .
H(52) F(5) 3.517(9) ? . .
H(52) H(7) 3.022(9) ? . .
H(52) H(8) 3.169(12) ? . 66603
H(52) H(12) 3.541(10) ? . .
H(52) H(28) 2.739(10) ? . .
H(53) F(1) 3.531(7) ? . 45504
H(53) F(3) 3.105(6) ? . 45504
H(53) F(6) 3.581(9) ? . 45504
H(53) C(13) 3.554(10) ? . 45504
H(53) H(19) 2.708(10) ? . 45504
H(53) H(50) 2.888(9) ? . 54602
H(54) F(8) 3.239(7) ? . .
H(54) F(12) 2.764(6) ? . .
H(54) H(50) 3.456(8) ? . 54602
H(55) F(12) 2.482(8) ? . .
H(55) H(26) 3.574(9) ? . 54501
H(56) O(3) 3.174(8) ? . 64602
H(56) C(11) 3.529(10) ? . 64702
H(56) C(12) 3.586(9) ? . 64702
H(56) C(46) 3.256(10) ? . 65703
H(56) H(17) 2.862(11) ? . 64702
H(56) H(18) 3.001(10) ? . 64702
H(56) H(57) 2.886(10) ? . 65703
H(57) C(11) 3.248(9) ? . 64702
H(57) C(12) 3.345(8) ? . 64702
H(57) C(18) 3.509(10) ? . 66703
H(57) C(19) 3.121(10) ? . 66703
H(57) C(45) 3.156(10) ? . 65703
H(57) C(46) 3.459(9) ? . 65703
H(57) H(17) 2.704(9) ? . 64702
H(57) H(18) 2.845(8) ? . 64702
H(57) H(24) 3.550(10) ? . 66703
H(57) H(25) 2.898(10) ? . 66703
H(57) H(56) 2.886(10) ? . 65703
H(57) H(57) 3.451(9) ? . 65703
H(58) O(4) 2.895(7) ? . .
H(58) C(18) 3.532(9) ? . 66703
H(58) C(19) 3.238(9) ? . 66703
H(58) C(52) 3.512(12) ? . 45504
H(58) H(18) 3.547(10) ? . 45504
H(58) H(24) 3.130(9) ? . 66703
H(58) H(25) 2.561(9) ? . 66703
H(58) H(63) 2.621 ? . 45504
H(59) F(1) 2.490(6) ? . 45504
H(59) F(6) 3.058(8) ? . 45504
H(59) H(18) 3.592(10) ? . 45504
H(59) H(19) 3.221(9) ? . 45504
H(59) H(63) 3.087 ? . 45504
H(60) F(9) 2.955(10) ? . .
H(60) F(12) 2.846(10) ? . .
H(60) H(27) 3.448(11) ? . 55504
H(61) C(36) 3.392(11) ? . 55504
H(61) C(37) 3.005(11) ? . 55504
H(61) C(38) 3.594(12) ? . 55504
H(61) H(46) 3.441(11) ? . 55504
H(61) H(48) 2.837(11) ? . 55504
H(62) F(1) 2.544 ? . .
H(62) F(4) 3.412 ? . .
H(62) C(35) 3.295 ? . 55504
H(62) H(46) 2.696 ? . 55504
H(62) H(47) 3.093 ? . 55504
H(62) H(48) 3.479 ? . 55504
H(63) O(4) 3.166 ? . 55504
H(63) C(47) 3.223 ? . 55504
H(63) C(48) 3.458 ? . 55504
H(63) H(24) 2.934 ? . 64702
H(63) H(25) 3.510 ? . 64702
H(63) H(58) 2.621 ? . 55504
H(63) H(59) 3.087 ? . 55504
H(64) O(1) 3.448 ? . 64702
H(64) O(4) 3.472 ? . 55504
H(64) C(10) 3.471 ? . 64702
H(64) C(18) 3.238 ? . 64702
H(64) C(19) 3.305 ? . 64702
H(64) H(16) 2.924 ? . 64702
H(64) H(17) 3.564 ? . 64702
H(64) H(24) 2.868 ? . 64702
H(64) H(25) 2.995 ? . 64702
H(64) H(31) 3.586 ? . 55504
H(65) O(1) 3.592 ? . 64702
H(65) O(3) 3.314 ? . 64602
H(65) C(11) 3.313 ? . 64702
H(65) C(26) 3.486 ? . 55504
H(65) H(17) 2.750 ? . 64702
H(65) H(32) 3.199 ? . 55504
H(66) F(12) 2.652 ? . .

loop_
_geom_torsion_atom_site_label_1
_geom_torsion_atom_site_label_2
_geom_torsion_atom_site_label_3
_geom_torsion_atom_site_label_4
_geom_torsion
_geom_torsion_publ_flag
_geom_torsion_site_symmetry_1
_geom_torsion_site_symmetry_2
_geom_torsion_site_symmetry_3
_geom_torsion_site_symmetry_4
N(1) Cu(1) N(2) C(3) 58.6(6) ? . . . .
N(1) Cu(1) N(2) C(14) -108.1(8) ? . . . .
N(2) Cu(1) N(1) C(1) -40.4(7) ? . . . .
N(2) Cu(1) N(1) C(7) 151.5(9) ? . . . .
N(1) Cu(1) N(3) C(5) -36.6(6) ? . . . .
N(1) Cu(1) N(3) C(21) 174.2(6) ? . . . .
N(3) Cu(1) N(1) C(1) 54.6(8) ? . . . .
N(3) Cu(1) N(1) C(7) -113.5(9) ? . . . .
N(1) Cu(1) C(28) O(1) -52(9) ? . . . .
C(28) Cu(1) N(1) C(1) -177.3(6) ? . . . .
C(28) Cu(1) N(1) C(7) 14.6(11) ? . . . .
N(2) Cu(1) N(3) C(5) 56.3(6) ? . . . .
N(2) Cu(1) N(3) C(21) -93.0(6) ? . . . .
N(3) Cu(1) N(2) C(3) -33.4(6) ? . . . .
N(3) Cu(1) N(2) C(14) 159.8(8) ? . . . .
N(2) Cu(1) C(28) O(1) -174(8) ? . . . .
C(28) Cu(1) N(2) C(3) -168.2(5) ? . . . .
C(28) Cu(1) N(2) C(14) 25.1(9) ? . . . .
N(3) Cu(1) C(28) O(1) 62(9) ? . . . .
C(28) Cu(1) N(3) C(5) -165.2(4) ? . . . .
C(28) Cu(1) N(3) C(21) 45.6(8) ? . . . .
N(4) Cu(2) N(5) C(31) 51.6(3) ? . . . .
N(4) Cu(2) N(5) C(42) -178.7(4) ? . . . .
N(5) Cu(2) N(4) C(29) -49.0(4) ? . . . .
N(5) Cu(2) N(4) C(35) 82.0(3) ? . . . .
N(4) Cu(2) N(6) C(33) -46.8(6) ? . . . .
N(4) Cu(2) N(6) C(49) 129.0(9) ? . . . .
N(6) Cu(2) N(4) C(29) 47.6(4) ? . . . .
N(6) Cu(2) N(4) C(35) 178.6(4) ? . . . .
N(4) Cu(2) C(56) O(2) -144(37) ? . . . .
C(56) Cu(2) N(4) C(29) 178.5(4) ? . . . .
C(56) Cu(2) N(4) C(35) -50.5(4) ? . . . .
N(5) Cu(2) N(6) C(33) 46.8(6) ? . . . .
N(5) Cu(2) N(6) C(49) -137.4(9) ? . . . .
N(6) Cu(2) N(5) C(31) -44.3(4) ? . . . .
N(6) Cu(2) N(5) C(42) 85.4(5) ? . . . .
N(5) Cu(2) C(56) O(2) 100(37) ? . . . .
C(56) Cu(2) N(5) C(31) 179.0(3) ? . . . .
C(56) Cu(2) N(5) C(42) -51.4(5) ? . . . .
N(6) Cu(2) C(56) O(2) -27(38) ? . . . .
C(56) Cu(2) N(6) C(33) -174.8(5) ? . . . .
C(56) Cu(2) N(6) C(49) 1.0(11) ? . . . .
Cu(1) N(1) C(1) C(2) 50.0(10) ? . . . .
Cu(1) N(1) C(1) C(6) -74.0(8) ? . . . .
Cu(1) N(1) C(7) C(8) -23.4(12) ? . . . .
C(1) N(1) C(7) C(8) 168.7(7) ? . . . .
C(7) N(1) C(1) C(2) -140.3(8) ? . . . .
C(7) N(1) C(1) C(6) 95.7(10) ? . . . .
Cu(1) N(2) C(3) C(2) -73.5(6) ? . . . .
Cu(1) N(2) C(3) C(4) 39.2(9) ? . . . .
Cu(1) N(2) C(14) C(15) -19.9(10) ? . . . .
C(3) N(2) C(14) C(15) 174.0(6) ? . . . .
C(14) N(2) C(3) C(2) 94.3(8) ? . . . .
C(14) N(2) C(3) C(4) -153.0(7) ? . . . .
Cu(1) N(3) C(5) C(4) -75.4(6) ? . . . .
Cu(1) N(3) C(5) C(6) 46.6(8) ? . . . .
Cu(1) N(3) C(21) C(22) -41.2(8) ? . . . .
C(5) N(3) C(21) C(22) 172.7(6) ? . . . .
C(21) N(3) C(5) C(4) 74.4(8) ? . . . .
C(21) N(3) C(5) C(6) -163.7(7) ? . . . .
Cu(2) N(4) C(29) C(30) 62.0(5) ? . . . .
Cu(2) N(4) C(29) C(34) -63.3(5) ? . . . .
Cu(2) N(4) C(35) C(36) -175.0(3) ? . . . .
C(29) N(4) C(35) C(36) -46.2(6) ? . . . .
C(35) N(4) C(29) C(30) -69.5(6) ? . . . .
C(35) N(4) C(29) C(34) 165.2(5) ? . . . .
Cu(2) N(5) C(31) C(30) -66.3(5) ? . . . .
Cu(2) N(5) C(31) C(32) 59.5(5) ? . . . .
Cu(2) N(5) C(42) C(43) 42.0(6) ? . . . .
C(31) N(5) C(42) C(43) 172.6(4) ? . . . .
C(42) N(5) C(31) C(30) 158.0(5) ? . . . .
C(42) N(5) C(31) C(32) -76.3(6) ? . . . .
Cu(2) N(6) C(33) C(32) -60.8(8) ? . . . .
Cu(2) N(6) C(33) C(34) 61.1(7) ? . . . .
Cu(2) N(6) C(49) C(50) 2.5(15) ? . . . .
C(33) N(6) C(49) C(50) 178.1(8) ? . . . .
C(49) N(6) C(33) C(32) 122.8(9) ? . . . .
C(49) N(6) C(33) C(34) -115.3(9) ? . . . .
N(1) C(1) C(2) C(3) -73.2(9) ? . . . .
N(1) C(1) C(6) C(5) 83.8(7) ? . . . .
C(2) C(1) C(6) C(5) -38.5(10) ? . . . .
C(6) C(1) C(2) C(3) 41.5(9) ? . . . .
C(1) C(2) C(3) N(2) 80.6(7) ? . . . .
C(1) C(2) C(3) C(4) -39.1(8) ? . . . .
N(2) C(3) C(4) C(5) -69.7(10) ? . . . .
C(2) C(3) C(4) C(5) 35.1(8) ? . . . .
C(3) C(4) C(5) N(3) 85.1(7) ? . . . .
C(3) C(4) C(5) C(6) -34.7(10) ? . . . .
N(3) C(5) C(6) C(1) -74.0(8) ? . . . .
C(4) C(5) C(6) C(1) 34.3(9) ? . . . .
N(1) C(7) C(8) C(9) -55.1(10) ? . . . .
N(1) C(7) C(8) C(13) 124.0(8) ? . . . .
C(7) C(8) C(9) C(10) 179.4(6) ? . . . .
C(7) C(8) C(13) C(12) -177.6(6) ? . . . .
C(9) C(8) C(13) C(12) 1.4(10) ? . . . .
C(13) C(8) C(9) C(10) 0.3(9) ? . . . .
C(8) C(9) C(10) C(11) -2.1(11) ? . . . .
C(9) C(10) C(11) C(12) 2.0(13) ? . . . .
C(10) C(11) C(12) C(13) -0.2(10) ? . . . .
C(11) C(12) C(13) C(8) -1.6(12) ? . . . .
N(2) C(14) C(15) C(16) -74.8(8) ? . . . .
N(2) C(14) C(15) C(20) 106.8(8) ? . . . .
C(14) C(15) C(16) C(17) 179.6(6) ? . . . .
C(14) C(15) C(20) C(19) 178.8(6) ? . . . .
C(16) C(15) C(20) C(19) 0.4(9) ? . . . .
C(20) C(15) C(16) C(17) -2.0(10) ? . . . .
C(15) C(16) C(17) C(18) -0.4(9) ? . . . .
C(16) C(17) C(18) C(19) 4.4(11) ? . . . .
C(17) C(18) C(19) C(20) -5.9(11) ? . . . .
C(18) C(19) C(20) C(15) 3.4(10) ? . . . .
N(3) C(21) C(22) C(23) -83.2(8) ? . . . .
N(3) C(21) C(22) C(27) 98.2(8) ? . . . .
C(21) C(22) C(23) C(24) -179.1(5) ? . . . .
C(21) C(22) C(27) C(26) -178.4(7) ? . . . .
C(23) C(22) C(27) C(26) 2.9(11) ? . . . .
C(27) C(22) C(23) C(24) -0.4(9) ? . . . .
C(22) C(23) C(24) C(25) -0.5(10) ? . . . .
C(23) C(24) C(25) C(26) -1.0(12) ? . . . .
C(24) C(25) C(26) C(27) 3.4(13) ? . . . .
C(25) C(26) C(27) C(22) -4.5(13) ? . . . .
N(4) C(29) C(30) C(31) -74.3(6) ? . . . .
N(4) C(29) C(34) C(33) 77.7(6) ? . . . .
C(30) C(29) C(34) C(33) -48.0(6) ? . . . .
C(34) C(29) C(30) C(31) 49.3(6) ? . . . .
C(29) C(30) C(31) N(5) 73.8(7) ? . . . .
C(29) C(30) C(31) C(32) -50.3(7) ? . . . .
N(5) C(31) C(32) C(33) -73.4(6) ? . . . .
C(30) C(31) C(32) C(33) 49.2(7) ? . . . .
C(31) C(32) C(33) N(6) 74.3(7) ? . . . .
C(31) C(32) C(33) C(34) -46.7(7) ? . . . .
N(6) C(33) C(34) C(29) -75.3(6) ? . . . .
C(32) C(33) C(34) C(29) 46.0(7) ? . . . .
N(4) C(35) C(36) C(37) 115.8(6) ? . . . .
N(4) C(35) C(36) C(41) -62.7(7) ? . . . .
C(35) C(36) C(37) C(38) -179.4(6) ? . . . .
C(35) C(36) C(41) C(40) -179.3(6) ? . . . .
C(37) C(36) C(41) C(40) 2.2(10) ? . . . .
C(41) C(36) C(37) C(38) -1.0(10) ? . . . .
C(36) C(37) C(38) C(39) 0.9(12) ? . . . .
C(37) C(38) C(39) C(40) -2.1(13) ? . . . .
C(38) C(39) C(40) C(41) 3.5(13) ? . . . .
C(39) C(40) C(41) C(36) -3.5(12) ? . . . .
N(5) C(42) C(43) C(44) -120.2(6) ? . . . .
N(5) C(42) C(43) C(48) 60.4(7) ? . . . .
C(42) C(43) C(44) C(45) 179.1(6) ? . . . .
C(42) C(43) C(48) C(47) -177.4(5) ? . . . .
C(44) C(43) C(48) C(47) 3.1(9) ? . . . .
C(48) C(43) C(44) C(45) -1.5(9) ? . . . .
C(43) C(44) C(45) C(46) -0.6(10) ? . . . .
C(44) C(45) C(46) C(47) 1.1(10) ? . . . .
C(45) C(46) C(47) C(48) 0.5(10) ? . . . .
C(46) C(47) C(48) C(43) -2.7(10) ? . . . .
N(6) C(49) C(50) C(51) -105.6(11) ? . . . .
N(6) C(49) C(50) C(55) 75.6(12) ? . . . .
C(49) C(50) C(51) C(52) 178.3(8) ? . . . .
C(49) C(50) C(55) C(54) -178.4(8) ? . . . .
C(51) C(50) C(55) C(54) 2.8(12) ? . . . .
C(55) C(50) C(51) C(52) -2.8(12) ? . . . .
C(50) C(51) C(52) C(53) 1.2(15) ? . . . .
C(51) C(52) C(53) C(54) 0.8(15) ? . . . .
C(52) C(53) C(54) C(55) -0.9(15) ? . . . .
C(53) C(54) C(55) C(50) -0.9(13) ? . . . .
